data_4509904
loop_
_publ_author_name
'Bardelang, David'
'Giorgi, Michel'
'Hornebecq, Virginie'
'Stepanov, Anatoli'
'Hardy, Mica\"el'
'Rizzato, Egon'
'Monnier, Val\'erie'
'Zaman, Md. Badruz'
'Chan, Gordon'
'Udachin, Konstantin'
'Enright, Gary'
'Tordo, Paul'
'Ouari, Olivier'

_publ_section_title
;
 Hosting Various Guests Including Fullerenes and Free Radicals in
 Versatile Organic ParamagneticbTbkOpen Frameworks
;
_journal_issue 2
_journal_name_full 'Crystal Growth &amp; Design'
_journal_page_first 467
_journal_paper_doi 10.1021/cg401097e
_journal_volume 14
_journal_year 2014
_chemical_formula_sum 'C133.53 H207.47 N8 O24'
_chemical_formula_weight 2308.94
_chemical_name_systematic
; 
 ? 
;
_space_group_IT_number 148
_symmetry_cell_setting trigonal
_symmetry_space_group_name_Hall '-R 3'
_symmetry_space_group_name_H-M 'R -3 :H'
_atom_sites_solution_hydrogens geom
_atom_sites_solution_primary direct
_atom_sites_solution_secondary difmap
_audit_creation_method SHELXL-97
_cell_angle_alpha 90.00
_cell_angle_beta 90.00
_cell_angle_gamma 120.00
_cell_formula_units_Z 18
_cell_length_a 49.7671(12)
_cell_length_b 49.7671(12)
_cell_length_c 29.6709(16)
_cell_measurement_temperature 100.0(1)
_cell_volume 63642(4)
_computing_cell_refinement 'SAINT (Bruker, 2006)'
_computing_data_collection 'APEX2 (Bruker, 2006)'
_computing_data_reduction 'SAINT (Bruker, 2006)'
_computing_molecular_graphics 'ATOMS V.5.0'
_computing_publication_material 'SHELXL-97 (Sheldrick, 1997)'
_computing_structure_refinement 'SHELXL-97 (Sheldrick, 1997)'
_computing_structure_solution 'SHELXS-97 (Sheldrick, 1990)'
_diffrn_ambient_temperature 100.0(1)
_diffrn_measured_fraction_theta_full 0.998
_diffrn_measured_fraction_theta_max 0.998
_diffrn_measurement_device_type 'Bruker Kappa APEXII CCD'
_diffrn_measurement_method ' \f & \w scans'
_diffrn_radiation_monochromator graphite
_diffrn_radiation_source 'fine-focus sealed tube'
_diffrn_radiation_type MoK\a
_diffrn_radiation_wavelength 0.71070
_diffrn_reflns_av_R_equivalents 0.1198
_diffrn_reflns_av_sigmaI/netI 0.0839
_diffrn_reflns_limit_h_max 58
_diffrn_reflns_limit_h_min -58
_diffrn_reflns_limit_k_max 58
_diffrn_reflns_limit_k_min -58
_diffrn_reflns_limit_l_max 34
_diffrn_reflns_limit_l_min -34
_diffrn_reflns_number 318749
_diffrn_reflns_theta_full 24.71
_diffrn_reflns_theta_max 24.71
_diffrn_reflns_theta_min 1.42
_diffrn_standards_number 0
_exptl_absorpt_coefficient_mu 0.074
_exptl_absorpt_correction_T_max 0.9890
_exptl_absorpt_correction_T_min 0.9747
_exptl_absorpt_correction_type multi-scan
_exptl_absorpt_process_details sadabs
_exptl_crystal_colour colourless
_exptl_crystal_density_diffrn 1.084
_exptl_crystal_density_method 'not measured'
_exptl_crystal_description prism
_exptl_crystal_F_000 22620
_exptl_crystal_size_max 0.35
_exptl_crystal_size_mid 0.30
_exptl_crystal_size_min 0.15
_refine_diff_density_max 0.677
_refine_diff_density_min -0.438
_refine_diff_density_rms 0.090
_refine_ls_extinction_coef 0.000085(12)
_refine_ls_extinction_expression Fc^*^=kFc[1+0.001xFc^2^\l^3^/sin(2\q)]^-1/4^
_refine_ls_extinction_method SHELXL
_refine_ls_goodness_of_fit_ref 1.042
_refine_ls_hydrogen_treatment mixed
_refine_ls_matrix_type full
_refine_ls_number_parameters 1850
_refine_ls_number_reflns 24057
_refine_ls_number_restraints 1158
_refine_ls_restrained_S_all 1.035
_refine_ls_R_factor_all 0.1504
_refine_ls_R_factor_gt 0.0937
_refine_ls_shift/su_max 0.037
_refine_ls_shift/su_mean 0.000
_refine_ls_structure_factor_coef Fsqd
_refine_ls_weighting_details 'calc w=1/[\s^2^(Fo^2^)+(0.1143P)^2^+453.1292P] where P=(Fo^2^+2Fc^2^)/3'
_refine_ls_weighting_scheme calc
_refine_ls_wR_factor_gt 0.2465
_refine_ls_wR_factor_ref 0.3146
_reflns_number_gt 15136
_reflns_number_total 24057
_reflns_threshold_expression >2sigma(I)
_cod_data_source_file cg401097e_si_003.cif
_cod_data_source_block david100
_cod_original_sg_symbol_H-M R-3
_cod_database_code 4509904

loop_
_symmetry_equiv_pos_as_xyz
'x, y, z'
'-y, x-y, z'
'-x+y, -x, z'
'x+2/3, y+1/3, z+1/3'
'-y+2/3, x-y+1/3, z+1/3'
'-x+y+2/3, -x+1/3, z+1/3'
'x+1/3, y+2/3, z+2/3'
'-y+1/3, x-y+2/3, z+2/3'
'-x+y+1/3, -x+2/3, z+2/3'
'-x, -y, -z'
'y, -x+y, -z'
'x-y, x, -z'
'-x+2/3, -y+1/3, -z+1/3'
'y+2/3, -x+y+1/3, -z+1/3'
'x-y+2/3, x+1/3, -z+1/3'
'-x+1/3, -y+2/3, -z+2/3'
'y+1/3, -x+y+2/3, -z+2/3'
'x-y+1/3, x+2/3, -z+2/3'

loop_
_atom_site_label
_atom_site_type_symbol
_atom_site_fract_x
_atom_site_fract_y
_atom_site_fract_z
_atom_site_U_iso_or_equiv
_atom_site_adp_type
_atom_site_occupancy
_atom_site_symmetry_multiplicity
_atom_site_calc_flag
_atom_site_refinement_flags
_atom_site_disorder_assembly
_atom_site_disorder_group
O1 O 0.38857(11) 1.02373(11) -0.00906(16) 0.0430(12) Uani 1 1 d . . .
O2 O 0.47650(11) 1.11393(10) -0.11692(14) 0.0379(11) Uani 1 1 d . . .
O3 O 0.44925(9) 1.12393(9) -0.06192(14) 0.0280(9) Uani 1 1 d . . .
O4 O 0.48997(11) 1.20621(11) -0.09998(16) 0.0393(12) Uani 1 1 d . . .
O5 O 0.52896(11) 1.21657(11) -0.04829(16) 0.0417(12) Uani 1 1 d . . .
O6 O 0.52851(13) 1.30464(11) -0.15638(17) 0.0495(13) Uani 1 1 d . . .
N1 N 0.40989(13) 1.04554(13) -0.03257(17) 0.0341(13) Uani 1 1 d . . .
N2 N 0.52877(15) 1.28411(12) -0.1306(2) 0.0433(15) Uani 1 1 d . . .
C1 C 0.39805(17) 1.05425(17) -0.0736(2) 0.0398(17) Uani 1 1 d . . .
C2 C 0.42481(15) 1.07589(16) -0.1036(2) 0.0344(15) Uani 1 1 d . . .
H2A H 0.4303 1.0631 -0.1228 0.041 Uiso 1 1 calc R . .
H2B H 0.4174 1.0866 -0.1239 0.041 Uiso 1 1 calc R . .
C3 C 0.45407(16) 1.10024(16) -0.0807(2) 0.0343(15) Uani 1 1 d . . .
C4 C 0.46443(14) 1.08474(14) -0.0463(2) 0.0301(14) Uani 1 1 d . . .
H4A H 0.4829 1.1010 -0.0303 0.036 Uiso 1 1 calc R . .
H4B H 0.4708 1.0714 -0.0624 0.036 Uiso 1 1 calc R . .
C5 C 0.43972(15) 1.06510(15) -0.0116(2) 0.0342(15) Uani 1 1 d . . .
C6 C 0.3764(2) 1.02479(18) -0.0991(3) 0.058(2) Uani 1 1 d . . .
H6A H 0.3871 1.0132 -0.1055 0.069 Uiso 1 1 calc R . .
H6B H 0.3702 1.0302 -0.1275 0.069 Uiso 1 1 calc R . .
H6C H 0.3579 1.0120 -0.0807 0.069 Uiso 1 1 calc R . .
C7 C 0.37876(17) 1.06889(19) -0.0570(3) 0.0501(19) Uani 1 1 d . . .
H7A H 0.3628 1.0547 -0.0359 0.060 Uiso 1 1 calc R . .
H7B H 0.3688 1.0727 -0.0828 0.060 Uiso 1 1 calc R . .
H7C H 0.3924 1.0886 -0.0417 0.060 Uiso 1 1 calc R . .
C8 C 0.44947(19) 1.04301(18) 0.0102(3) 0.053(2) Uani 1 1 d . . .
H8A H 0.4345 1.0306 0.0336 0.063 Uiso 1 1 calc R . .
H8B H 0.4701 1.0552 0.0237 0.063 Uiso 1 1 calc R . .
H8C H 0.4500 1.0292 -0.0129 0.063 Uiso 1 1 calc R . .
C9 C 0.43747(19) 1.08451(17) 0.0254(2) 0.0464(18) Uani 1 1 d . . .
H9A H 0.4339 1.1005 0.0122 0.056 Uiso 1 1 calc R . .
H9B H 0.4568 1.0944 0.0427 0.056 Uiso 1 1 calc R . .
H9C H 0.4202 1.0713 0.0454 0.056 Uiso 1 1 calc R . .
C10 C 0.50615(17) 1.13980(16) -0.1032(3) 0.0414(17) Uani 1 1 d . . .
H10A H 0.5200 1.1484 -0.1296 0.050 Uiso 1 1 calc R . .
H10B H 0.5161 1.1327 -0.0810 0.050 Uiso 1 1 calc R . .
C11 C 0.47620(15) 1.15015(14) -0.0448(2) 0.0320(15) Uani 1 1 d . . .
H11A H 0.4846 1.1438 -0.0194 0.038 Uiso 1 1 calc R . .
H11B H 0.4708 1.1655 -0.0334 0.038 Uiso 1 1 calc R . .
C12 C 0.50085(14) 1.16494(18) -0.0820(3) 0.0337(13) Uani 1 1 d . . .
C13 C 0.49053(16) 1.17944(14) -0.1178(2) 0.0316(14) Uani 1 1 d . . .
H13A H 0.5049 1.1858 -0.1438 0.038 Uiso 1 1 calc R . .
H13B H 0.4696 1.1640 -0.1286 0.038 Uiso 1 1 calc R . .
C14 C 0.53110(16) 1.19025(16) -0.0628(2) 0.0372(16) Uani 1 1 d . . .
H14A H 0.5371 1.1819 -0.0368 0.045 Uiso 1 1 calc R . .
H14B H 0.5475 1.1969 -0.0859 0.045 Uiso 1 1 calc R . .
C15 C 0.5079(2) 1.27486(16) -0.0903(3) 0.0463(19) Uani 1 1 d . . .
C16 C 0.5139(2) 1.25317(16) -0.0595(2) 0.048(2) Uani 1 1 d . . .
H16A H 0.5324 1.2663 -0.0408 0.057 Uiso 1 1 calc R . .
H16B H 0.4960 1.2424 -0.0388 0.057 Uiso 1 1 calc R . .
C17 C 0.51885(16) 1.22895(15) -0.0825(2) 0.0344(15) Uani 1 1 d . . .
C18 C 0.54490(18) 1.24482(17) -0.1180(2) 0.0445(18) Uani 1 1 d . . .
H18A H 0.5646 1.2587 -0.1021 0.053 Uiso 1 1 calc R . .
H18B H 0.5475 1.2286 -0.1333 0.053 Uiso 1 1 calc R . .
C19 C 0.53951(18) 1.26390(16) -0.1540(2) 0.0426(18) Uani 1 1 d . . .
C20 C 0.4750(2) 1.26054(18) -0.1040(3) 0.055(2) Uani 1 1 d . . .
H20A H 0.4723 1.2750 -0.1232 0.066 Uiso 1 1 calc R . .
H20B H 0.4620 1.2558 -0.0771 0.066 Uiso 1 1 calc R . .
H20C H 0.4690 1.2414 -0.1207 0.066 Uiso 1 1 calc R . .
C21 C 0.5185(2) 1.30515(18) -0.0636(3) 0.062(2) Uani 1 1 d . . .
H21A H 0.5139 1.3191 -0.0811 0.075 Uiso 1 1 calc R . .
H21B H 0.5408 1.3153 -0.0580 0.075 Uiso 1 1 calc R . .
H21C H 0.5074 1.3003 -0.0348 0.075 Uiso 1 1 calc R . .
C22 C 0.56983(17) 1.28460(17) -0.1770(2) 0.0437(17) Uani 1 1 d . . .
H22A H 0.5668 1.2967 -0.2005 0.052 Uiso 1 1 calc R . .
H22B H 0.5777 1.2719 -0.1906 0.052 Uiso 1 1 calc R . .
H22C H 0.5848 1.2987 -0.1548 0.052 Uiso 1 1 calc R . .
C23 C 0.51481(16) 1.24354(15) -0.1903(2) 0.0364(15) Uani 1 1 d . . .
H23A H 0.4960 1.2276 -0.1752 0.044 Uiso 1 1 calc R . .
H23B H 0.5232 1.2335 -0.2095 0.044 Uiso 1 1 calc R . .
H23C H 0.5097 1.2567 -0.2088 0.044 Uiso 1 1 calc R . .
O1A O 0.35950(8) 0.88718(9) 0.01459(15) 0.0328(10) Uani 1 1 d . . .
O2A O 0.32011(8) 0.94875(8) 0.06780(13) 0.0224(9) Uani 1 1 d . . .
O3A O 0.35786(8) 0.97578(9) 0.12275(13) 0.0255(9) Uani 1 1 d . . .
O4A O 0.28033(10) 0.99303(9) 0.10404(14) 0.0306(10) Uani 1 1 d . . .
O5A O 0.31187(12) 1.03160(10) 0.05176(14) 0.0400(12) Uani 1 1 d . . .
O6A O 0.22374(11) 1.03606(10) 0.15611(16) 0.0435(12) Uani 1 1 d . . .
N1A N 0.35839(9) 0.90843(11) 0.03784(16) 0.0249(11) Uani 1 1 d . . .
N2A N 0.24483(12) 1.03509(11) 0.13123(18) 0.0328(12) Uani 1 1 d . . .
C1A C 0.33773(12) 0.89774(13) 0.0783(2) 0.0274(14) Uani 1 1 d . . .
C2A C 0.34355(12) 0.92425(13) 0.10901(19) 0.0276(13) Uani 1 1 d . . .
H2A1 H 0.3257 0.9170 0.1298 0.033 Uiso 1 1 calc R . .
H2A2 H 0.3621 0.9295 0.1275 0.033 Uiso 1 1 calc R . .
C3A C 0.34841(12) 0.95334(13) 0.0863(2) 0.0249(13) Uani 1 1 d . . .
C4A C 0.37446(12) 0.96356(12) 0.0517(2) 0.0225(12) Uani 1 1 d . . .
H4A1 H 0.3941 0.9695 0.0678 0.027 Uiso 1 1 calc R . .
H4A2 H 0.3770 0.9822 0.0359 0.027 Uiso 1 1 calc R . .
C5A C 0.36892(12) 0.93854(13) 0.0162(2) 0.0252(13) Uani 1 1 d . . .
C6A C 0.34457(14) 0.87470(15) 0.1035(2) 0.0362(15) Uani 1 1 d . . .
H6A1 H 0.3390 0.8566 0.0843 0.043 Uiso 1 1 calc R . .
H6A2 H 0.3323 0.8679 0.1313 0.043 Uiso 1 1 calc R . .
H6A3 H 0.3667 0.8849 0.1109 0.043 Uiso 1 1 calc R . .
C7A C 0.30344(12) 0.87915(13) 0.0606(2) 0.0308(14) Uani 1 1 d . . .
H7A1 H 0.2977 0.8936 0.0472 0.037 Uiso 1 1 calc R . .
H7A2 H 0.2895 0.8682 0.0858 0.037 Uiso 1 1 calc R . .
H7A3 H 0.3017 0.8641 0.0379 0.037 Uiso 1 1 calc R . .
C8A C 0.34648(17) 0.93603(18) -0.0192(2) 0.0437(17) Uani 1 1 d . . .
H8A1 H 0.3427 0.9192 -0.0400 0.052 Uiso 1 1 calc R . .
H8A2 H 0.3551 0.9556 -0.0357 0.052 Uiso 1 1 calc R . .
H8A3 H 0.3269 0.9316 -0.0049 0.052 Uiso 1 1 calc R . .
C9A C 0.40046(15) 0.94756(15) -0.0055(2) 0.0404(17) Uani 1 1 d . . .
H9A1 H 0.4151 0.9494 0.0180 0.048 Uiso 1 1 calc R . .
H9A2 H 0.4085 0.9675 -0.0211 0.048 Uiso 1 1 calc R . .
H9A3 H 0.3978 0.9316 -0.0272 0.048 Uiso 1 1 calc R . .
C10A C 0.32146(14) 0.97598(14) 0.0505(2) 0.0279(14) Uani 1 1 d . . .
H10C H 0.3007 0.9710 0.0393 0.033 Uiso 1 1 calc R . .
H10D H 0.3361 0.9840 0.0248 0.033 Uiso 1 1 calc R . .
C11A C 0.36204(14) 1.00514(14) 0.1097(2) 0.0297(14) Uani 1 1 d . . .
H11C H 0.3795 1.0152 0.0880 0.036 Uiso 1 1 calc R . .
H11D H 0.3673 1.0187 0.1364 0.036 Uiso 1 1 calc R . .
C12A C 0.33218(15) 1.00114(15) 0.08761(18) 0.0272(15) Uani 1 1 d . . .
C13A C 0.30681(14) 0.99188(15) 0.1228(2) 0.0289(14) Uani 1 1 d . . .
H13C H 0.3000 0.9706 0.1336 0.035 Uiso 1 1 calc R . .
H13D H 0.3151 1.0061 0.1489 0.035 Uiso 1 1 calc R . .
C14A C 0.33881(15) 1.03161(14) 0.0673(2) 0.0335(15) Uani 1 1 d . . .
H14C H 0.3492 1.0481 0.0903 0.040 Uiso 1 1 calc R . .
H14D H 0.3534 1.0366 0.0418 0.040 Uiso 1 1 calc R . .
C15A C 0.27483(15) 1.04467(14) 0.1555(2) 0.0307(14) Uani 1 1 d . . .
C16A C 0.29943(17) 1.04883(14) 0.1213(2) 0.0359(16) Uani 1 1 d . . .
H16C H 0.3174 1.0503 0.1378 0.043 Uiso 1 1 calc R . .
H16D H 0.3066 1.0687 0.1054 0.043 Uiso 1 1 calc R . .
C17A C 0.28853(16) 1.02229(14) 0.0855(2) 0.0313(15) Uani 1 1 d . . .
C18A C 0.26139(18) 1.01944(16) 0.0616(2) 0.0432(17) Uani 1 1 d . . .
H18C H 0.2541 1.0020 0.0401 0.052 Uiso 1 1 calc R . .
H18D H 0.2682 1.0386 0.0436 0.052 Uiso 1 1 calc R . .
C19A C 0.23328(18) 1.01416(15) 0.0911(2) 0.0411(17) Uani 1 1 d . . .
C20A C 0.28516(16) 1.07539(15) 0.1786(2) 0.0395(16) Uani 1 1 d . . .
H20D H 0.2855 1.0903 0.1567 0.047 Uiso 1 1 calc R . .
H20E H 0.3060 1.0833 0.1911 0.047 Uiso 1 1 calc R . .
H20F H 0.2706 1.0725 0.2029 0.047 Uiso 1 1 calc R . .
C21A C 0.26903(15) 1.01989(15) 0.1919(2) 0.0344(15) Uani 1 1 d . . .
H21D H 0.2533 1.0184 0.2132 0.041 Uiso 1 1 calc R . .
H21E H 0.2884 1.0260 0.2081 0.041 Uiso 1 1 calc R . .
H21F H 0.2618 0.9997 0.1774 0.041 Uiso 1 1 calc R . .
C22A C 0.21423(18) 1.02514(17) 0.0635(2) 0.0514(19) Uani 1 1 d . . .
H22D H 0.1961 1.0217 0.0810 0.062 Uiso 1 1 calc R . .
H22E H 0.2074 1.0134 0.0353 0.062 Uiso 1 1 calc R . .
H22F H 0.2271 1.0473 0.0568 0.062 Uiso 1 1 calc R . .
C23A C 0.21312(16) 0.98069(14) 0.1057(3) 0.0429(17) Uani 1 1 d . . .
H23D H 0.2258 0.9740 0.1224 0.052 Uiso 1 1 calc R . .
H23E H 0.2042 0.9675 0.0791 0.052 Uiso 1 1 calc R . .
H23F H 0.1964 0.9789 0.1251 0.052 Uiso 1 1 calc R . .
O1B O 0.27794(12) 0.97074(14) -0.15013(17) 0.0556(15) Uani 1 1 d . . .
O2B O 0.22001(10) 1.01255(10) -0.09772(15) 0.0359(11) Uani 1 1 d . . .
O3B O 0.18970(11) 0.97389(11) -0.04553(16) 0.0412(12) Uani 1 1 d . . .
O4B O 0.14047(11) 1.02541(11) -0.11901(16) 0.0402(12) Uani 1 1 d . . .
O5B O 0.17676(10) 1.05391(9) -0.06423(16) 0.0342(11) Uani 1 1 d . . .
O6B O 0.13427(12) 1.11275(10) -0.01476(17) 0.0439(12) Uani 1 1 d . . .
N1B N 0.25696(13) 0.97178(16) -0.12586(18) 0.0462(16) Uani 1 1 d . . .
N2B N 0.13622(14) 1.09242(14) -0.0373(2) 0.0413(14) Uani 1 1 d . . .
C1B C 0.22674(17) 0.96172(19) -0.1493(2) 0.0442(19) Uani 1 1 d . . .
C2B C 0.20238(18) 0.95726(18) -0.1148(2) 0.0458(18) Uani 1 1 d . . .
H2B1 H 0.1957 0.9374 -0.0988 0.055 Uiso 1 1 calc R . .
H2B2 H 0.1841 0.9553 -0.1310 0.055 Uiso 1 1 calc R . .
C3B C 0.21258(16) 0.98327(16) -0.0793(2) 0.0334(15) Uani 1 1 d . . .
C4B C 0.24147(17) 0.9879(2) -0.0558(2) 0.0449(18) Uani 1 1 d . . .
H4B1 H 0.2359 0.9692 -0.0375 0.054 Uiso 1 1 calc R . .
H4B2 H 0.2484 1.0056 -0.0348 0.054 Uiso 1 1 calc R . .
C5B C 0.26947(17) 0.9942(2) -0.0866(2) 0.049(2) Uani 1 1 d . . .
C6B C 0.21624(16) 0.93163(18) -0.1726(3) 0.0474(19) Uani 1 1 d . . .
H6B1 H 0.2311 0.9344 -0.1964 0.057 Uiso 1 1 calc R . .
H6B2 H 0.1958 0.9245 -0.1861 0.057 Uiso 1 1 calc R . .
H6B3 H 0.2149 0.9162 -0.1509 0.057 Uiso 1 1 calc R . .
C7B C 0.23181(16) 0.98633(18) -0.1866(2) 0.0441(18) Uani 1 1 d . . .
H7B1 H 0.2383 1.0064 -0.1723 0.053 Uiso 1 1 calc R . .
H7B2 H 0.2124 0.9795 -0.2030 0.053 Uiso 1 1 calc R . .
H7B3 H 0.2479 0.9884 -0.2077 0.053 Uiso 1 1 calc R . .
C8B C 0.28790(18) 1.0274(2) -0.1019(3) 0.056(2) Uani 1 1 d . . .
H8B1 H 0.2963 1.0410 -0.0756 0.068 Uiso 1 1 calc R . .
H8B2 H 0.2744 1.0328 -0.1189 0.068 Uiso 1 1 calc R . .
H8B3 H 0.3050 1.0299 -0.1212 0.068 Uiso 1 1 calc R . .
C9B C 0.28944(19) 0.9850(3) -0.0591(3) 0.074(3) Uani 1 1 d . . .
H9B1 H 0.3076 0.9888 -0.0768 0.089 Uiso 1 1 calc R . .
H9B2 H 0.2773 0.9629 -0.0514 0.089 Uiso 1 1 calc R . .
H9B3 H 0.2962 0.9973 -0.0314 0.089 Uiso 1 1 calc R . .
C10B C 0.19290(15) 1.01238(15) -0.1166(2) 0.0345(16) Uani 1 1 d . . .
H10E H 0.1851 0.9980 -0.1427 0.041 Uiso 1 1 calc R . .
H10F H 0.1989 1.0334 -0.1277 0.041 Uiso 1 1 calc R . .
C11B C 0.16172(15) 0.97220(14) -0.0614(3) 0.0361(16) Uani 1 1 d . . .
H11E H 0.1470 0.9668 -0.0360 0.043 Uiso 1 1 calc R . .
H11F H 0.1520 0.9555 -0.0842 0.043 Uiso 1 1 calc R . .
C12B C 0.16739(13) 1.00244(14) -0.0822(3) 0.0332(13) Uani 1 1 d . . .
C13B C 0.13733(16) 0.99657(16) -0.1043(3) 0.0417(18) Uani 1 1 d . . .
H13E H 0.1326 0.9825 -0.1304 0.050 Uiso 1 1 calc R . .
H13F H 0.1200 0.9865 -0.0825 0.050 Uiso 1 1 calc R . .
C14B C 0.17657(15) 1.02754(13) -0.0459(2) 0.0304(15) Uani 1 1 d . . .
H14E H 0.1616 1.0192 -0.0206 0.036 Uiso 1 1 calc R . .
H14F H 0.1974 1.0336 -0.0340 0.036 Uiso 1 1 calc R . .
C15B C 0.12627(18) 1.06225(16) -0.0152(2) 0.0404(17) Uani 1 1 d . . .
C16B C 0.12216(16) 1.03730(15) -0.0498(2) 0.0355(16) Uani 1 1 d . . .
H16E H 0.1203 1.0191 -0.0334 0.043 Uiso 1 1 calc R . .
H16F H 0.1026 1.0304 -0.0665 0.043 Uiso 1 1 calc R . .
C17B C 0.14822(17) 1.04810(16) -0.0830(3) 0.0412(18) Uani 1 1 d . . .
C18B C 0.15252(18) 1.07712(17) -0.1070(2) 0.0444(18) Uani 1 1 d . . .
H18E H 0.1709 1.0849 -0.1268 0.053 Uiso 1 1 calc R . .
H18F H 0.1343 1.0711 -0.1266 0.053 Uiso 1 1 calc R . .
C19B C 0.15657(19) 1.10344(17) -0.0772(3) 0.0472(19) Uani 1 1 d . . .
C20B C 0.0943(2) 1.05177(19) 0.0052(3) 0.053(2) Uani 1 1 d . . .
H20G H 0.0963 1.0659 0.0295 0.064 Uiso 1 1 calc R . .
H20H H 0.0857 1.0307 0.0172 0.064 Uiso 1 1 calc R . .
H20I H 0.0805 1.0519 -0.0182 0.064 Uiso 1 1 calc R . .
C21B C 0.1483(2) 1.06605(18) 0.0219(2) 0.050(2) Uani 1 1 d . . .
H21G H 0.1689 1.0729 0.0091 0.060 Uiso 1 1 calc R . .
H21H H 0.1409 1.0462 0.0373 0.060 Uiso 1 1 calc R . .
H21I H 0.1496 1.0815 0.0434 0.060 Uiso 1 1 calc R . .
C22B C 0.1904(2) 1.12316(17) -0.0598(3) 0.056(2) Uani 1 1 d . . .
H22G H 0.1918 1.1392 -0.0392 0.067 Uiso 1 1 calc R . .
H22H H 0.2044 1.1330 -0.0853 0.067 Uiso 1 1 calc R . .
H22I H 0.1964 1.1097 -0.0437 0.067 Uiso 1 1 calc R . .
C23B C 0.1493(3) 1.1252(2) -0.1045(3) 0.073(3) Uani 1 1 d . . .
H23G H 0.1280 1.1136 -0.1160 0.088 Uiso 1 1 calc R . .
H23H H 0.1638 1.1339 -0.1299 0.088 Uiso 1 1 calc R . .
H23I H 0.1515 1.1421 -0.0851 0.088 Uiso 1 1 calc R . .
O1C O 0.05883(10) 0.85810(11) 0.31956(17) 0.0447(13) Uani 1 1 d . . .
O2C O 0.11686(9) 0.95895(10) 0.26976(15) 0.0334(11) Uani 1 1 d . . .
O3C O 0.14767(8) 0.95201(9) 0.21677(14) 0.0275(10) Uani 1 1 d . . .
O4C O 0.15543(10) 1.04345(11) 0.23337(16) 0.0365(11) Uani 1 1 d . . .
O5C O 0.19361(10) 1.05442(9) 0.28762(15) 0.0327(10) Uani 1 1 d . . .
O6C O 0.19454(12) 1.14273(13) 0.17782(18) 0.0495(13) Uani 1 1 d . . .
N1C N 0.08038(12) 0.88108(14) 0.29746(19) 0.0385(14) Uani 1 1 d . . .
N2C N 0.19353(13) 1.12087(13) 0.2030(2) 0.0378(14) Uani 1 1 d . . .
C1C C 0.06904(13) 0.88899(16) 0.2555(2) 0.0379(16) Uani 1 1 d . . .
C2C C 0.09641(12) 0.91221(15) 0.2266(2) 0.0330(15) Uani 1 1 d . . .
H2C1 H 0.1033 0.9004 0.2077 0.040 Uiso 1 1 calc R . .
H2C2 H 0.0888 0.9226 0.2061 0.040 Uiso 1 1 calc R . .
C3C C 0.12471(13) 0.93727(15) 0.2519(2) 0.0309(15) Uani 1 1 d . . .
C4C C 0.13437(12) 0.92224(13) 0.2861(2) 0.0274(14) Uani 1 1 d . . .
H4C1 H 0.1522 0.9387 0.3029 0.033 Uiso 1 1 calc R . .
H4C2 H 0.1418 0.9096 0.2703 0.033 Uiso 1 1 calc R . .
C5C C 0.10961(15) 0.90136(16) 0.3203(2) 0.0365(16) Uani 1 1 d . . .
C6C C 0.04981(16) 0.85968(16) 0.2282(2) 0.049(2) Uani 1 1 d . . .
H6C1 H 0.0627 0.8507 0.2198 0.059 Uiso 1 1 calc R . .
H6C2 H 0.0421 0.8647 0.2010 0.059 Uiso 1 1 calc R . .
H6C3 H 0.0322 0.8447 0.2464 0.059 Uiso 1 1 calc R . .
C7C C 0.04830(15) 0.9026(2) 0.2703(3) 0.049(2) Uani 1 1 d . . .
H7C1 H 0.0386 0.9059 0.2437 0.059 Uiso 1 1 calc R . .
H7C2 H 0.0611 0.9224 0.2857 0.059 Uiso 1 1 calc R . .
H7C3 H 0.0322 0.8881 0.2909 0.059 Uiso 1 1 calc R . .
C8C C 0.10485(19) 0.9194(2) 0.3562(2) 0.060(2) Uani 1 1 d . . .
H8C1 H 0.0872 0.9053 0.3750 0.072 Uiso 1 1 calc R . .
H8C2 H 0.1007 0.9348 0.3423 0.072 Uiso 1 1 calc R . .
H8C3 H 0.1235 0.9299 0.3749 0.072 Uiso 1 1 calc R . .
C9C C 0.12015(18) 0.8797(2) 0.3420(3) 0.056(2) Uani 1 1 d . . .
H9C1 H 0.1055 0.8672 0.3658 0.067 Uiso 1 1 calc R . .
H9C2 H 0.1409 0.8923 0.3550 0.067 Uiso 1 1 calc R . .
H9C3 H 0.1207 0.8659 0.3189 0.067 Uiso 1 1 calc R . .
C10C C 0.14265(16) 0.98619(16) 0.2888(2) 0.0346(16) Uani 1 1 d . . .
H10G H 0.1510 0.9802 0.3148 0.041 Uiso 1 1 calc R . .
H10H H 0.1356 1.0004 0.2997 0.041 Uiso 1 1 calc R . .
C11C C 0.17574(13) 0.97872(12) 0.2326(2) 0.0289(14) Uani 1 1 d . . .
H11G H 0.1905 0.9881 0.2072 0.035 Uiso 1 1 calc R . .
H11H H 0.1856 0.9722 0.2557 0.035 Uiso 1 1 calc R . .
C12C C 0.16860(17) 1.00300(13) 0.25296(19) 0.0319(17) Uani 1 1 d . . .
C13C C 0.15773(17) 1.01678(15) 0.2163(2) 0.0353(16) Uani 1 1 d . . .
H13G H 0.1725 1.0236 0.1908 0.042 Uiso 1 1 calc R . .
H13H H 0.1372 1.0007 0.2051 0.042 Uiso 1 1 calc R . .
C14C C 0.19762(14) 1.02877(12) 0.2736(2) 0.0269(13) Uani 1 1 d . . .
H14G H 0.2035 1.0207 0.3000 0.032 Uiso 1 1 calc R . .
H14H H 0.2147 1.0363 0.2514 0.032 Uiso 1 1 calc R . .
C15C C 0.20535(17) 1.10150(16) 0.1811(2) 0.0384(17) Uani 1 1 d . . .
C16C C 0.21029(15) 1.08329(14) 0.2188(2) 0.0324(15) Uani 1 1 d . . .
H16G H 0.2147 1.0679 0.2046 0.039 Uiso 1 1 calc R . .
H16H H 0.2290 1.0979 0.2360 0.039 Uiso 1 1 calc R . .
C17C C 0.18381(15) 1.06623(15) 0.2521(2) 0.0301(14) Uani 1 1 d . . .
C18C C 0.17677(16) 1.08966(16) 0.2743(2) 0.0362(15) Uani 1 1 d . . .
H18G H 0.1942 1.1029 0.2947 0.043 Uiso 1 1 calc R . .
H18H H 0.1580 1.0781 0.2933 0.043 Uiso 1 1 calc R . .
C19C C 0.17139(15) 1.11119(17) 0.2421(2) 0.0364(16) Uani 1 1 d . . .
C20C C 0.18147(17) 1.08056(17) 0.1441(2) 0.0418(17) Uani 1 1 d . . .
H20J H 0.1617 1.0660 0.1585 0.050 Uiso 1 1 calc R . .
H20K H 0.1896 1.0689 0.1281 0.050 Uiso 1 1 calc R . .
H20L H 0.1782 1.0937 0.1228 0.050 Uiso 1 1 calc R . .
C21C C 0.23625(16) 1.12276(17) 0.1589(2) 0.0420(17) Uani 1 1 d . . .
H21J H 0.2334 1.1346 0.1349 0.050 Uiso 1 1 calc R . .
H21K H 0.2447 1.1104 0.1462 0.050 Uiso 1 1 calc R . .
H21L H 0.2507 1.1371 0.1814 0.050 Uiso 1 1 calc R . .
C22C C 0.1800(2) 1.14081(19) 0.2692(2) 0.059(2) Uani 1 1 d . . .
H22J H 0.1756 1.1546 0.2510 0.070 Uiso 1 1 calc R . .
H22K H 0.2021 1.1514 0.2768 0.070 Uiso 1 1 calc R . .
H22L H 0.1677 1.1353 0.2969 0.070 Uiso 1 1 calc R . .
C23C C 0.13812(17) 1.0955(2) 0.2253(3) 0.0498(19) Uani 1 1 d . . .
H23J H 0.1356 1.1094 0.2045 0.060 Uiso 1 1 calc R . .
H23K H 0.1240 1.0907 0.2510 0.060 Uiso 1 1 calc R . .
H23L H 0.1332 1.0762 0.2097 0.060 Uiso 1 1 calc R . .
C1D C 0.35047(12) 1.12262(13) -0.18410(19) 0.0563(17) Uani 0.75 1 d PGDU A -2
C2D C 0.36331(15) 1.11949(14) -0.14424(18) 0.0620(18) Uani 0.75 1 d PGDU A -2
H2D H 0.3512 1.1027 -0.1245 0.074 Uiso 0.75 1 calc PR A -2
C3D C 0.39384(16) 1.14096(17) -0.13327(18) 0.071(2) Uani 0.75 1 d PGDU A -2
H3D H 0.4026 1.1388 -0.1060 0.085 Uiso 0.75 1 calc PR A -2
C4D C 0.41152(12) 1.16557(15) -0.1622(2) 0.065(2) Uani 0.75 1 d PGDU A -2
H4D H 0.4324 1.1802 -0.1547 0.078 Uiso 0.75 1 calc PR A -2
C5D C 0.39867(14) 1.16871(14) -0.2020(2) 0.069(2) Uani 0.75 1 d PGDU A -2
H5D H 0.4108 1.1855 -0.2218 0.083 Uiso 0.75 1 calc PR A -2
C6D C 0.36815(15) 1.14723(16) -0.21301(17) 0.062(2) Uani 0.75 1 d PGDU A -2
H6D H 0.3594 1.1494 -0.2403 0.075 Uiso 0.75 1 calc PR A -2
C7D C 0.3172(2) 1.0999(2) -0.1959(3) 0.078(2) Uani 0.75 1 d PDU A -2
H7D1 H 0.3125 1.0788 -0.1885 0.094 Uiso 0.75 1 calc PR A -2
H7D2 H 0.3139 1.1012 -0.2282 0.094 Uiso 0.75 1 calc PR A -2
H7D3 H 0.3034 1.1049 -0.1786 0.094 Uiso 0.75 1 calc PR A -2
C1E C 0.40096(16) 1.19757(13) 0.0066(2) 0.071(2) Uani 0.70 1 d PGDU B -3
C2E C 0.41311(15) 1.18170(15) -0.0163(2) 0.059(2) Uani 0.70 1 d PGDU B -3
H2E H 0.4267 1.1912 -0.0411 0.071 Uiso 0.70 1 calc PR B -3
C3E C 0.40530(17) 1.15186(15) -0.0031(2) 0.053(2) Uani 0.70 1 d PGDU B -3
H3E H 0.4136 1.1410 -0.0188 0.063 Uiso 0.70 1 calc PR B -3
C4E C 0.38535(18) 1.13790(14) 0.0331(2) 0.071(3) Uani 0.70 1 d PGDU B -3
H4E H 0.3800 1.1175 0.0421 0.086 Uiso 0.70 1 calc PR B -3
C5E C 0.37320(17) 1.15378(17) 0.0560(2) 0.078(3) Uani 0.70 1 d PGDU B -3
H5E H 0.3596 1.1442 0.0808 0.094 Uiso 0.70 1 calc PR B -3
C6E C 0.38100(17) 1.18361(17) 0.0428(2) 0.061(2) Uani 0.70 1 d PGDU B -3
H6E H 0.3727 1.1945 0.0585 0.074 Uiso 0.70 1 calc PR B -3
C7E C 0.4049(3) 1.2252(3) -0.0084(5) 0.111(4) Uani 0.70 1 d PDU B -3
H7E1 H 0.4252 1.2420 0.0014 0.134 Uiso 0.70 1 calc PR B -3
H7E2 H 0.3885 1.2284 0.0039 0.134 Uiso 0.70 1 calc PR B -3
H7E3 H 0.4039 1.2249 -0.0414 0.134 Uiso 0.70 1 calc PR B -3
C1F C 0.36315(12) 1.23285(15) -0.1735(2) 0.049(2) Uani 0.65 1 d PGDU C -4
C2F C 0.34690(14) 1.24441(14) -0.15014(19) 0.048(2) Uani 0.65 1 d PGDU C -4
H2F H 0.3560 1.2574 -0.1247 0.057 Uiso 0.65 1 calc PR C -4
C3F C 0.31729(14) 1.23695(16) -0.1640(2) 0.046(2) Uani 0.65 1 d PGDU C -4
H3F H 0.3062 1.2449 -0.1480 0.055 Uiso 0.65 1 calc PR C -4
C4F C 0.30393(13) 1.21792(16) -0.2013(2) 0.055(2) Uani 0.65 1 d PGDU C -4
H4F H 0.2837 1.2128 -0.2108 0.067 Uiso 0.65 1 calc PR C -4
C5F C 0.32018(16) 1.20636(16) -0.2247(2) 0.063(3) Uani 0.65 1 d PGDU C -4
H5F H 0.3111 1.1934 -0.2502 0.075 Uiso 0.65 1 calc PR C -4
C6F C 0.34979(16) 1.21382(16) -0.2108(2) 0.054(2) Uani 0.65 1 d PGDU C -4
H6F H 0.3609 1.2059 -0.2268 0.064 Uiso 0.65 1 calc PR C -4
C7F C 0.3938(2) 1.2381(2) -0.1576(4) 0.058(3) Uani 0.65 1 d PDU C -4
H7F1 H 0.4086 1.2604 -0.1569 0.069 Uiso 0.65 1 calc PR C -4
H7F2 H 0.4013 1.2279 -0.1782 0.069 Uiso 0.65 1 calc PR C -4
H7F3 H 0.3915 1.2295 -0.1273 0.069 Uiso 0.65 1 calc PR C -4
C1G C 0.28816(17) 1.18323(16) 0.0166(3) 0.069(2) Uani 0.65 1 d PGDU D -5
C2G C 0.28499(18) 1.1960(2) -0.0234(3) 0.077(3) Uani 0.65 1 d PGDU D -5
H2G H 0.2681 1.1839 -0.0430 0.093 Uiso 0.65 1 calc PR D -5
C3G C 0.3066(2) 1.2264(2) -0.0346(3) 0.080(3) Uani 0.65 1 d PGDU D -5
H3G H 0.3044 1.2352 -0.0619 0.096 Uiso 0.65 1 calc PR D -5
C4G C 0.33131(18) 1.24411(17) -0.0059(3) 0.089(3) Uani 0.65 1 d PGDU D -5
H4G H 0.3461 1.2649 -0.0135 0.107 Uiso 0.65 1 calc PR D -5
C5G C 0.33449(17) 1.23133(19) 0.0340(3) 0.076(3) Uani 0.65 1 d PGDU D -5
H5G H 0.3514 1.2434 0.0537 0.091 Uiso 0.65 1 calc PR D -5
C6G C 0.31291(19) 1.2009(2) 0.0453(2) 0.073(3) Uani 0.65 1 d PGDU D -5
H6G H 0.3151 1.1922 0.0725 0.088 Uiso 0.65 1 calc PR D -5
C7G C 0.2657(3) 1.1494(3) 0.0266(5) 0.097(4) Uani 0.65 1 d PDU D -5
H7G1 H 0.2454 1.1468 0.0343 0.116 Uiso 0.65 1 calc PR D -5
H7G2 H 0.2734 1.1427 0.0520 0.116 Uiso 0.65 1 calc PR D -5
H7G3 H 0.2636 1.1369 0.0000 0.116 Uiso 0.65 1 calc PR D -5
C1H C 0.3304(3) 1.1881(3) -0.0752(5) 0.075(4) Uani 0.35 1 d PGDU E -6
C2H C 0.3446(3) 1.2177(3) -0.0935(5) 0.083(5) Uani 0.35 1 d PGDU E -6
H2H H 0.3613 1.2240 -0.1142 0.099 Uiso 0.35 1 calc PR E -6
C3H C 0.3345(4) 1.2382(3) -0.0817(6) 0.094(6) Uani 0.35 1 d PGDU E -6
H3H H 0.3443 1.2585 -0.0943 0.113 Uiso 0.35 1 calc PR E -6
C4H C 0.3101(4) 1.2290(4) -0.0516(6) 0.090(4) Uani 0.35 1 d PGDU E -6
H4H H 0.3032 1.2431 -0.0435 0.108 Uiso 0.35 1 calc PR E -6
C5H C 0.2958(4) 1.1994(4) -0.0332(5) 0.073(3) Uani 0.35 1 d PGDU E -6
H5H H 0.2791 1.1931 -0.0126 0.087 Uiso 0.35 1 calc PR E -6
C6H C 0.3060(3) 1.1789(3) -0.0450(5) 0.076(4) Uani 0.35 1 d PGDU E -6
H6H H 0.2962 1.1586 -0.0324 0.091 Uiso 0.35 1 calc PR E -6
C7H C 0.3404(5) 1.1656(5) -0.0884(8) 0.064(4) Uani 0.35 1 d PDU E -6
H7H1 H 0.3582 1.1758 -0.1088 0.077 Uiso 0.35 1 calc PR E -6
H7H2 H 0.3233 1.1479 -0.1036 0.077 Uiso 0.35 1 calc PR E -6
H7H3 H 0.3463 1.1585 -0.0614 0.077 Uiso 0.35 1 calc PR E -6
C1I C 0.2989(3) 1.1050(4) 0.0066(6) 0.057(4) Uani 0.23 1 d PGDU F -7
C2I C 0.3035(4) 1.1232(4) 0.0446(6) 0.061(5) Uani 0.23 1 d PGDU F -7
H2I H 0.3229 1.1326 0.0597 0.073 Uiso 0.23 1 calc PR F -7
C3I C 0.2797(5) 1.1277(5) 0.0603(6) 0.058(5) Uani 0.23 1 d PGDU F -7
H3I H 0.2829 1.1401 0.0862 0.070 Uiso 0.23 1 calc PR F -7
C4I C 0.2513(4) 1.1139(5) 0.0382(7) 0.062(4) Uani 0.23 1 d PGDU F -7
H4I H 0.2350 1.1170 0.0489 0.075 Uiso 0.23 1 calc PR F -7
C5I C 0.2467(3) 1.0957(5) 0.0003(7) 0.054(4) Uani 0.23 1 d PGDU F -7
H5I H 0.2273 1.0863 -0.0149 0.064 Uiso 0.23 1 calc PR F -7
C6I C 0.2705(4) 1.0913(4) -0.0155(6) 0.054(4) Uani 0.23 1 d PGDU F -7
H6I H 0.2673 1.0788 -0.0414 0.065 Uiso 0.23 1 calc PR F -7
C7I C 0.3265(5) 1.1013(7) -0.0121(10) 0.076(5) Uani 0.23 1 d PDU F -7
H7I1 H 0.3404 1.1196 -0.0300 0.091 Uiso 0.23 1 calc PR F -7
H7I2 H 0.3182 1.0827 -0.0312 0.091 Uiso 0.23 1 calc PR F -7
H7I3 H 0.3380 1.0992 0.0131 0.091 Uiso 0.23 1 calc PR F -7
C1J C 0.3021(3) 1.0977(3) -0.0340(5) 0.062(3) Uani 0.31 1 d PGDU G -8
C2J C 0.3223(3) 1.1284(3) -0.0455(5) 0.059(4) Uani 0.31 1 d PGDU G -8
H2J H 0.3427 1.1390 -0.0333 0.070 Uiso 0.31 1 calc PR G -8
C3J C 0.3127(3) 1.1436(3) -0.0750(5) 0.058(3) Uani 0.31 1 d PGDU G -8
H3J H 0.3264 1.1647 -0.0829 0.070 Uiso 0.31 1 calc PR G -8
C4J C 0.2829(3) 1.1281(3) -0.0929(5) 0.057(3) Uani 0.31 1 d PGDU G -8
H4J H 0.2763 1.1385 -0.1131 0.068 Uiso 0.31 1 calc PR G -8
C5J C 0.2627(3) 1.0973(3) -0.0813(6) 0.062(3) Uani 0.31 1 d PGDU G -8
H5J H 0.2424 1.0867 -0.0936 0.075 Uiso 0.31 1 calc PR G -8
C6J C 0.2724(3) 1.0821(3) -0.0519(6) 0.062(3) Uani 0.31 1 d PGDU G -8
H6J H 0.2586 1.0611 -0.0439 0.074 Uiso 0.31 1 calc PR G -8
C7J C 0.3140(5) 1.0795(5) -0.0059(9) 0.099(6) Uani 0.31 1 d PDU G -8
H7J1 H 0.3332 1.0822 -0.0193 0.119 Uiso 0.31 1 calc PR G -8
H7J2 H 0.2983 1.0575 -0.0056 0.119 Uiso 0.31 1 calc PR G -8
H7J3 H 0.3182 1.0875 0.0251 0.119 Uiso 0.31 1 calc PR G -8
C1L C -0.0214(2) 1.0050(3) -0.2424(4) 0.045(3) Uani 0.33 1 d PGDU H -10
C2L C -0.0110(2) 1.0288(3) -0.2109(4) 0.048(3) Uani 0.33 1 d PGDU H -10
H2L H 0.0097 1.0383 -0.2000 0.058 Uiso 0.33 1 calc PR H -10
C3L C -0.0310(3) 1.0386(3) -0.1952(4) 0.054(3) Uani 0.33 1 d PGDU H -10
H3L H -0.0240 1.0549 -0.1736 0.065 Uiso 0.33 1 calc PR H -10
C4L C -0.0613(3) 1.0247(3) -0.2111(5) 0.053(3) Uani 0.33 1 d PGDU H -10
H4L H -0.0750 1.0314 -0.2003 0.064 Uiso 0.33 1 calc PR H -10
C5L C -0.0716(2) 1.0010(3) -0.2426(5) 0.060(4) Uani 0.33 1 d PGDU H -10
H5L H -0.0924 0.9914 -0.2535 0.072 Uiso 0.33 1 calc PR H -10
C6L C -0.0517(3) 0.9911(3) -0.2583(4) 0.055(4) Uani 0.33 1 d PGDU H -10
H6L H -0.0587 0.9749 -0.2799 0.066 Uiso 0.33 1 calc PR H -10
C7L C 0.0007(5) 0.9929(5) -0.2587(6) 0.048(5) Uani 0.33 1 d PDU H -10
H7L1 H 0.0190 1.0098 -0.2733 0.058 Uiso 0.33 1 calc PR H -10
H7L2 H -0.0104 0.9759 -0.2803 0.058 Uiso 0.33 1 calc PR H -10
H7L3 H 0.0072 0.9853 -0.2327 0.058 Uiso 0.33 1 calc PR H -10
C1M C -0.0358(3) 1.0291(3) -0.1595(4) 0.052(3) Uani 0.33 1 d PGDU I -11
C2M C -0.0310(3) 1.0165(3) -0.1206(4) 0.055(3) Uani 0.33 1 d PGDU I -11
H2M H -0.0122 1.0277 -0.1043 0.066 Uiso 0.33 1 calc PR I -11
C3M C -0.0538(3) 0.9875(3) -0.1055(4) 0.055(3) Uani 0.33 1 d PGDU I -11
H3M H -0.0505 0.9789 -0.0789 0.066 Uiso 0.33 1 calc PR I -11
C4M C -0.0814(3) 0.9711(3) -0.1294(5) 0.055(3) Uani 0.33 1 d PGDU I -11
H4M H -0.0970 0.9512 -0.1191 0.067 Uiso 0.33 1 calc PR I -11
C5M C -0.0862(3) 0.9836(3) -0.1683(5) 0.055(3) Uani 0.33 1 d PGDU I -11
H5M H -0.1051 0.9724 -0.1846 0.066 Uiso 0.33 1 calc PR I -11
C6M C -0.0634(3) 1.0126(3) -0.1834(4) 0.053(3) Uani 0.33 1 d PGDU I -11
H6M H -0.0667 1.0212 -0.2100 0.063 Uiso 0.33 1 calc PR I -11
C7M C -0.0107(4) 1.0608(4) -0.1752(6) 0.054(3) Uani 0.33 1 d PDU I -11
H7M1 H -0.0077 1.0764 -0.1526 0.065 Uiso 0.33 1 calc PR I -11
H7M2 H -0.0168 1.0659 -0.2039 0.065 Uiso 0.33 1 calc PR I -11
H7M3 H 0.0088 1.0606 -0.1792 0.065 Uiso 0.33 1 calc PR I -11
C1N C 0.30776(18) 1.1454(2) -0.0917(3) 0.063(3) Uani 0.46 1 d PGDU J -12
C2N C 0.2921(2) 1.1153(2) -0.0750(3) 0.065(3) Uani 0.46 1 d PGDU J -12
H2N H 0.3019 1.1088 -0.0536 0.078 Uiso 0.46 1 calc PR J -12
C3N C 0.2621(2) 1.09475(19) -0.0895(4) 0.065(3) Uani 0.46 1 d PGDU J -12
H3N H 0.2514 1.0742 -0.0780 0.079 Uiso 0.46 1 calc PR J -12
C4N C 0.24780(19) 1.1043(2) -0.1207(4) 0.071(3) Uani 0.46 1 d PGDU J -12
H4N H 0.2273 1.0902 -0.1306 0.086 Uiso 0.46 1 calc PR J -12
C5N C 0.2634(2) 1.1344(2) -0.1375(4) 0.059(3) Uani 0.46 1 d PGDU J -12
H5N H 0.2537 1.1409 -0.1588 0.071 Uiso 0.46 1 calc PR J -12
C6N C 0.2934(2) 1.15497(19) -0.1230(4) 0.057(3) Uani 0.46 1 d PGDU J -12
H6N H 0.3041 1.1755 -0.1344 0.068 Uiso 0.46 1 calc PR J -12
C7N C 0.3395(4) 1.1690(4) -0.0748(6) 0.067(3) Uani 0.46 1 d PDU J -12
H7N1 H 0.3374 1.1817 -0.0512 0.081 Uiso 0.46 1 calc PR J -12
H7N2 H 0.3518 1.1824 -0.0998 0.081 Uiso 0.46 1 calc PR J -12
H7N3 H 0.3499 1.1583 -0.0624 0.081 Uiso 0.46 1 calc PR J -12
C1P C 0.2709(3) 1.1556(3) -0.1829(5) 0.060(4) Uani 0.25 1 d PGDU K -14
C2P C 0.2576(4) 1.1431(4) -0.1414(5) 0.059(4) Uani 0.25 1 d PGDU K -14
H2P H 0.2523 1.1545 -0.1212 0.071 Uiso 0.25 1 calc PR K -14
C3P C 0.2521(4) 1.1137(4) -0.1294(5) 0.059(4) Uani 0.25 1 d PGDU K -14
H3P H 0.2430 1.1051 -0.1010 0.071 Uiso 0.25 1 calc PR K -14
C4P C 0.2598(4) 1.0970(3) -0.1588(6) 0.050(4) Uani 0.25 1 d PGDU K -14
H4P H 0.2561 1.0769 -0.1506 0.060 Uiso 0.25 1 calc PR K -14
C5P C 0.2731(4) 1.1095(4) -0.2004(6) 0.065(5) Uani 0.25 1 d PGDU K -14
H5P H 0.2784 1.0981 -0.2205 0.079 Uiso 0.25 1 calc PR K -14
C6P C 0.2787(4) 1.1389(4) -0.2124(5) 0.064(5) Uani 0.25 1 d PGDU K -14
H6P H 0.2877 1.1475 -0.2408 0.077 Uiso 0.25 1 calc PR K -14
C7P C 0.2781(6) 1.1885(5) -0.1948(8) 0.065(5) Uani 0.25 1 d PDU K -14
H7P1 H 0.2605 1.1911 -0.1860 0.078 Uiso 0.25 1 calc PR K -14
H7P2 H 0.2815 1.1918 -0.2274 0.078 Uiso 0.25 1 calc PR K -14
H7P3 H 0.2968 1.2037 -0.1787 0.078 Uiso 0.25 1 calc PR K -14
C1R C -0.0192(2) 1.0419(3) -0.1487(4) 0.048(2) Uani 0.33 1 d PGDU L -15
C2R C -0.0373(3) 1.0175(3) -0.1196(4) 0.053(3) Uani 0.33 1 d PGDU L -15
H2R H -0.0286 1.0153 -0.0923 0.063 Uiso 0.33 1 calc PR L -15
C3R C -0.0679(3) 0.9964(3) -0.1306(4) 0.053(3) Uani 0.33 1 d PGDU L -15
H3R H -0.0802 0.9797 -0.1107 0.064 Uiso 0.33 1 calc PR L -15
C4R C -0.0805(2) 0.9997(3) -0.1706(5) 0.049(3) Uani 0.33 1 d PGDU L -15
H4R H -0.1014 0.9852 -0.1780 0.059 Uiso 0.33 1 calc PR L -15
C5R C -0.0625(3) 1.0240(3) -0.1996(4) 0.055(3) Uani 0.33 1 d PGDU L -15
H5R H -0.0711 1.0263 -0.2270 0.065 Uiso 0.33 1 calc PR L -15
C6R C -0.0319(3) 1.0452(3) -0.1887(4) 0.048(3) Uani 0.33 1 d PGDU L -15
H6R H -0.0196 1.0618 -0.2085 0.057 Uiso 0.33 1 calc PR L -15
C7R C 0.0144(3) 1.0640(4) -0.1377(6) 0.052(3) Uani 0.33 1 d PDU L -15
H7R1 H 0.0158 1.0793 -0.1156 0.063 Uiso 0.33 1 calc PR L -15
H7R2 H 0.0255 1.0747 -0.1652 0.063 Uiso 0.33 1 calc PR L -15
H7R3 H 0.0237 1.0523 -0.1251 0.063 Uiso 0.33 1 calc PR L -15
C1S C 0.3616(4) 1.1272(4) -0.1664(6) 0.065(3) Uani 0.25 1 d PGDU M -16
C2S C 0.3875(5) 1.1425(5) -0.1388(5) 0.065(3) Uani 0.25 1 d PGDU M -16
H2S H 0.3890 1.1328 -0.1122 0.078 Uiso 0.25 1 calc PR M -16
C3S C 0.4112(4) 1.1721(5) -0.1501(7) 0.063(3) Uani 0.25 1 d PGDU M -16
H3S H 0.4289 1.1825 -0.1312 0.075 Uiso 0.25 1 calc PR M -16
C4S C 0.4089(5) 1.1864(4) -0.1891(7) 0.080(4) Uani 0.25 1 d PGDU M -16
H4S H 0.4251 1.2066 -0.1968 0.096 Uiso 0.25 1 calc PR M -16
C5S C 0.3830(5) 1.1711(5) -0.2167(6) 0.076(4) Uani 0.25 1 d PGDU M -16
H5S H 0.3815 1.1808 -0.2433 0.091 Uiso 0.25 1 calc PR M -16
C6S C 0.3594(5) 1.1415(5) -0.2054(6) 0.067(4) Uani 0.25 1 d PGDU M -16
H6S H 0.3417 1.1311 -0.2243 0.080 Uiso 0.25 1 calc PR M -16
C7S C 0.3354(6) 1.0967(5) -0.1538(8) 0.071(4) Uani 0.25 1 d PDU M -16
H7S1 H 0.3427 1.0817 -0.1511 0.085 Uiso 0.25 1 calc PR M -16
H7S2 H 0.3193 1.0896 -0.1770 0.085 Uiso 0.25 1 calc PR M -16
H7S3 H 0.3269 1.0983 -0.1249 0.085 Uiso 0.25 1 calc PR M -16
C1T C 0.6129(4) 0.3546(3) -0.0286(6) 0.091(8) Uani 0.33 1 d PGDU N -17
C2T C 0.5940(3) 0.3424(4) 0.0091(5) 0.063(6) Uani 0.33 1 d PGDU N -17
H2T H 0.5877 0.3547 0.0254 0.075 Uiso 0.33 1 calc PR N -17
C3T C 0.5844(3) 0.3122(4) 0.0228(5) 0.063(6) Uani 0.33 1 d PGDU N -17
H3T H 0.5714 0.3039 0.0486 0.075 Uiso 0.33 1 calc PR N -17
C4T C 0.5936(4) 0.2942(3) -0.0011(5) 0.104(9) Uani 0.33 1 d PGDU N -17
H4T H 0.5870 0.2736 0.0083 0.125 Uiso 0.33 1 calc PR N -17
C5T C 0.6125(4) 0.3064(4) -0.0388(5) 0.055(5) Uani 0.33 1 d PGDU N -17
H5T H 0.6188 0.2940 -0.0551 0.066 Uiso 0.33 1 calc PR N -17
C6T C 0.6222(4) 0.3365(4) -0.0525(5) 0.107(10) Uani 0.33 1 d PGDU N -17
H6T H 0.6351 0.3449 -0.0783 0.129 Uiso 0.33 1 calc PR N -17
C7T C 0.6261(12) 0.3883(6) -0.0407(15) 0.70(3) Uani 0.33 1 d PDU N -17
H7T1 H 0.6112 0.3949 -0.0326 0.846 Uiso 0.33 1 calc PR N -17
H7T2 H 0.6302 0.3911 -0.0732 0.846 Uiso 0.33 1 calc PR N -17
H7T3 H 0.6455 0.4009 -0.0241 0.846 Uiso 0.33 1 calc PR N -17

loop_
_atom_site_aniso_label
_atom_site_aniso_U_11
_atom_site_aniso_U_22
_atom_site_aniso_U_33
_atom_site_aniso_U_23
_atom_site_aniso_U_13
_atom_site_aniso_U_12
O1 0.040(2) 0.039(2) 0.038(3) 0.012(2) 0.000(2) 0.010(2)
O2 0.057(3) 0.038(2) 0.026(2) 0.0085(19) 0.012(2) 0.029(2)
O3 0.029(2) 0.031(2) 0.029(2) -0.0005(17) -0.0040(17) 0.0181(17)
O4 0.051(3) 0.040(3) 0.034(3) 0.000(2) -0.007(2) 0.029(2)
O5 0.052(3) 0.041(3) 0.036(3) 0.002(2) -0.006(2) 0.027(2)
O6 0.084(3) 0.038(3) 0.039(3) 0.003(2) 0.001(2) 0.040(3)
N1 0.048(3) 0.042(3) 0.015(2) 0.012(2) 0.009(2) 0.025(3)
N2 0.074(4) 0.030(3) 0.042(3) 0.002(2) 0.010(3) 0.038(3)
C1 0.047(4) 0.047(4) 0.025(3) 0.007(3) -0.010(3) 0.023(3)
C2 0.047(3) 0.046(3) 0.019(3) 0.003(3) -0.007(3) 0.029(3)
C3 0.053(4) 0.038(3) 0.021(3) 0.008(3) 0.003(3) 0.029(3)
C4 0.034(3) 0.034(3) 0.026(3) 0.004(3) -0.003(3) 0.020(3)
C5 0.044(3) 0.040(3) 0.028(3) 0.015(3) 0.004(3) 0.027(3)
C6 0.076(5) 0.050(4) 0.035(4) 0.008(3) -0.015(4) 0.023(4)
C7 0.042(4) 0.071(5) 0.040(4) 0.012(3) -0.003(3) 0.030(4)
C8 0.061(5) 0.048(4) 0.051(4) 0.027(3) 0.006(4) 0.028(4)
C9 0.062(5) 0.046(4) 0.026(3) -0.001(3) -0.003(3) 0.024(3)
C10 0.053(4) 0.040(4) 0.043(4) 0.008(3) 0.006(3) 0.033(3)
C11 0.040(3) 0.034(3) 0.030(3) 0.005(3) 0.002(3) 0.024(3)
C12 0.046(3) 0.044(3) 0.029(3) 0.004(2) 0.001(3) 0.036(3)
C13 0.049(4) 0.031(3) 0.026(3) 0.001(2) -0.001(3) 0.028(3)
C14 0.043(4) 0.050(4) 0.029(3) 0.012(3) -0.002(3) 0.031(3)
C15 0.079(5) 0.035(3) 0.036(4) 0.002(3) 0.008(4) 0.037(3)
C16 0.082(5) 0.029(3) 0.031(4) 0.003(3) -0.001(4) 0.027(3)
C17 0.044(4) 0.028(3) 0.032(4) 0.000(3) -0.005(3) 0.019(3)
C18 0.055(4) 0.039(4) 0.033(4) 0.004(3) -0.007(3) 0.018(3)
C19 0.068(4) 0.039(3) 0.038(4) -0.012(3) -0.008(3) 0.039(3)
C20 0.086(5) 0.056(4) 0.042(4) 0.005(3) 0.011(4) 0.050(4)
C21 0.109(6) 0.052(4) 0.049(5) -0.012(4) -0.007(4) 0.058(5)
C22 0.059(4) 0.042(4) 0.045(4) 0.001(3) 0.010(3) 0.036(3)
C23 0.059(4) 0.033(3) 0.028(3) -0.004(2) -0.005(3) 0.031(3)
O1A 0.0191(18) 0.026(2) 0.053(3) -0.0136(18) 0.0108(18) 0.0113(16)
O2A 0.0203(17) 0.0216(18) 0.030(2) -0.0072(16) -0.0020(15) 0.0143(15)
O3A 0.0230(18) 0.031(2) 0.0206(19) -0.0107(16) -0.0024(15) 0.0126(16)
O4A 0.050(2) 0.029(2) 0.025(2) -0.0070(17) -0.0011(18) 0.0288(19)
O5A 0.078(3) 0.035(2) 0.019(2) -0.0045(17) 0.004(2) 0.037(2)
O6A 0.057(3) 0.033(2) 0.043(3) -0.016(2) -0.004(2) 0.025(2)
N1A 0.0067(18) 0.033(2) 0.031(3) -0.009(2) 0.0012(17) 0.0069(18)
N2A 0.039(3) 0.027(2) 0.040(3) -0.016(2) -0.010(2) 0.022(2)
C1A 0.018(3) 0.027(3) 0.032(3) 0.001(2) 0.004(2) 0.008(2)
C2A 0.017(2) 0.031(3) 0.027(3) 0.001(2) 0.001(2) 0.006(2)
C3A 0.015(2) 0.028(3) 0.027(3) -0.012(2) -0.003(2) 0.007(2)
C4A 0.016(2) 0.010(2) 0.036(3) 0.005(2) 0.008(2) 0.0022(19)
C5A 0.015(2) 0.027(3) 0.033(3) -0.004(2) 0.010(2) 0.010(2)
C6A 0.036(3) 0.040(3) 0.042(4) 0.008(3) 0.006(3) 0.026(3)
C7A 0.013(2) 0.028(3) 0.043(3) -0.002(2) 0.006(2) 0.004(2)
C8A 0.060(4) 0.055(4) 0.026(3) -0.005(3) 0.009(3) 0.036(4)
C9A 0.032(3) 0.038(3) 0.050(4) 0.000(3) 0.026(3) 0.017(3)
C10A 0.031(3) 0.034(3) 0.023(3) -0.013(2) -0.004(2) 0.020(3)
C11A 0.034(3) 0.033(3) 0.025(3) -0.008(2) 0.002(2) 0.019(3)
C12A 0.030(3) 0.032(3) 0.021(3) -0.012(2) 0.000(2) 0.017(3)
C13A 0.037(3) 0.033(3) 0.022(3) -0.007(2) -0.003(3) 0.021(3)
C14A 0.047(4) 0.029(3) 0.020(3) -0.002(2) 0.013(3) 0.015(3)
C15A 0.045(3) 0.035(3) 0.023(3) -0.016(2) -0.010(3) 0.028(3)
C16A 0.064(4) 0.023(3) 0.024(3) -0.008(2) 0.007(3) 0.025(3)
C17A 0.056(4) 0.026(3) 0.023(3) -0.010(2) 0.000(3) 0.028(3)
C18A 0.080(5) 0.046(4) 0.025(3) -0.011(3) -0.005(3) 0.048(4)
C19A 0.070(4) 0.038(3) 0.032(4) -0.016(3) -0.017(3) 0.040(3)
C20A 0.043(4) 0.034(3) 0.041(4) -0.024(3) -0.007(3) 0.019(3)
C21A 0.038(3) 0.043(3) 0.026(3) -0.009(3) -0.001(3) 0.024(3)
C22A 0.076(5) 0.050(4) 0.045(4) -0.007(3) -0.021(4) 0.044(4)
C23A 0.052(4) 0.034(3) 0.057(4) -0.020(3) -0.019(3) 0.032(3)
O1B 0.047(3) 0.087(4) 0.034(3) -0.003(3) 0.012(2) 0.034(3)
O2B 0.035(2) 0.036(2) 0.027(2) 0.0016(18) -0.0038(18) 0.0092(19)
O3B 0.040(3) 0.050(3) 0.040(3) 0.013(2) 0.013(2) 0.027(2)
O4B 0.041(3) 0.038(2) 0.043(3) -0.016(2) -0.017(2) 0.022(2)
O5B 0.041(2) 0.0150(19) 0.042(3) 0.0001(18) -0.012(2) 0.0106(18)
O6B 0.065(3) 0.034(2) 0.053(3) 0.001(2) -0.003(2) 0.040(2)
N1B 0.035(3) 0.092(5) 0.024(3) -0.003(3) 0.004(2) 0.041(3)
N2B 0.058(3) 0.041(3) 0.038(3) -0.005(3) -0.011(3) 0.035(3)
C1B 0.039(4) 0.069(5) 0.026(3) 0.008(3) 0.003(3) 0.027(3)
C2B 0.053(4) 0.059(4) 0.033(4) 0.010(3) 0.014(3) 0.035(4)
C3B 0.042(3) 0.044(4) 0.022(3) 0.002(3) 0.005(3) 0.027(3)
C4B 0.052(4) 0.084(5) 0.018(3) -0.003(3) 0.005(3) 0.049(4)
C5B 0.047(4) 0.096(6) 0.020(3) -0.011(3) -0.003(3) 0.047(4)
C6B 0.033(3) 0.060(4) 0.047(4) 0.001(3) 0.009(3) 0.020(3)
C7B 0.035(3) 0.059(4) 0.031(4) 0.004(3) 0.000(3) 0.018(3)
C8B 0.044(4) 0.091(6) 0.029(4) -0.015(4) -0.001(3) 0.030(4)
C9B 0.058(5) 0.157(9) 0.030(4) -0.007(5) -0.003(3) 0.070(6)
C10B 0.032(3) 0.027(3) 0.034(3) -0.007(3) -0.010(3) 0.007(3)
C11B 0.030(3) 0.022(3) 0.051(4) 0.007(3) 0.012(3) 0.009(2)
C12B 0.022(3) 0.023(3) 0.045(3) -0.008(3) -0.012(3) 0.004(2)
C13B 0.038(4) 0.030(3) 0.061(5) -0.011(3) -0.007(3) 0.020(3)
C14B 0.034(3) 0.018(3) 0.037(4) -0.007(3) -0.012(3) 0.012(2)
C15B 0.057(4) 0.027(3) 0.041(4) -0.001(3) -0.005(3) 0.025(3)
C16B 0.041(4) 0.021(3) 0.047(4) 0.003(3) -0.009(3) 0.018(3)
C17B 0.053(4) 0.031(3) 0.039(4) -0.006(3) -0.017(3) 0.021(3)
C18B 0.057(4) 0.042(4) 0.037(4) 0.006(3) -0.007(3) 0.026(3)
C19B 0.071(5) 0.034(4) 0.043(4) 0.016(3) 0.005(4) 0.031(3)
C20B 0.086(5) 0.049(4) 0.049(4) -0.002(3) 0.000(4) 0.051(4)
C21B 0.089(5) 0.047(4) 0.035(4) -0.009(3) -0.017(4) 0.050(4)
C22B 0.082(6) 0.026(3) 0.054(5) 0.006(3) 0.015(4) 0.022(4)
C23B 0.132(8) 0.072(5) 0.052(5) 0.024(4) 0.013(5) 0.079(6)
O1C 0.020(2) 0.042(3) 0.047(3) 0.013(2) 0.008(2) -0.0038(19)
O2C 0.0154(19) 0.041(2) 0.032(2) -0.0067(19) 0.0008(17) 0.0055(18)
O3C 0.0130(18) 0.0163(18) 0.030(2) -0.0082(16) 0.0026(16) -0.0103(15)
O4C 0.034(2) 0.041(3) 0.036(3) -0.011(2) -0.006(2) 0.020(2)
O5C 0.048(2) 0.026(2) 0.037(2) -0.0139(17) -0.0116(19) 0.0280(19)
O6C 0.054(3) 0.068(3) 0.051(3) 0.007(2) -0.005(2) 0.049(3)
N1C 0.019(2) 0.048(3) 0.030(3) 0.003(2) 0.006(2) 0.003(2)
N2C 0.052(3) 0.043(3) 0.046(3) -0.004(3) -0.007(3) 0.044(3)
C1C 0.012(3) 0.050(4) 0.036(4) 0.010(3) 0.001(2) 0.003(3)
C2C 0.012(2) 0.042(3) 0.029(3) -0.004(3) -0.001(2) 0.002(2)
C3C 0.018(3) 0.032(3) 0.027(3) -0.008(3) 0.001(2) 0.001(2)
C4C 0.005(2) 0.027(3) 0.031(3) -0.007(2) -0.006(2) -0.006(2)
C5C 0.023(3) 0.041(4) 0.032(4) 0.009(3) 0.001(3) 0.005(3)
C6C 0.032(3) 0.044(4) 0.038(4) 0.009(3) -0.004(3) -0.006(3)
C7C 0.020(3) 0.077(5) 0.047(4) 0.013(4) 0.012(3) 0.022(3)
C8C 0.049(5) 0.072(5) 0.030(4) 0.002(4) 0.009(3) 0.010(4)
C9C 0.037(4) 0.056(5) 0.051(4) 0.021(4) -0.002(3) 0.006(3)
C10C 0.036(3) 0.036(3) 0.029(3) -0.008(3) 0.001(3) 0.016(3)
C11C 0.023(3) 0.009(2) 0.038(3) -0.005(2) 0.001(2) -0.005(2)
C12C 0.037(4) 0.029(3) 0.029(4) -0.006(3) 0.003(2) 0.016(3)
C13C 0.040(4) 0.025(3) 0.037(4) -0.009(3) -0.003(3) 0.013(3)
C14C 0.039(3) 0.016(3) 0.038(3) -0.011(2) -0.012(3) 0.023(2)
C15C 0.051(4) 0.039(4) 0.042(4) -0.013(3) -0.011(3) 0.034(3)
C16C 0.038(3) 0.031(3) 0.039(4) -0.008(3) -0.011(3) 0.025(3)
C17C 0.033(3) 0.029(3) 0.035(4) -0.010(3) -0.008(3) 0.020(3)
C18C 0.051(4) 0.044(3) 0.033(3) -0.005(3) -0.006(3) 0.039(3)
C19C 0.045(3) 0.053(4) 0.036(4) -0.006(3) -0.013(3) 0.044(3)
C20C 0.048(4) 0.050(4) 0.038(4) -0.002(3) -0.008(3) 0.032(3)
C21C 0.045(4) 0.050(4) 0.053(4) 0.002(3) 0.005(3) 0.039(3)
C22C 0.108(6) 0.083(5) 0.039(4) -0.010(4) -0.015(4) 0.088(5)
C23C 0.049(4) 0.074(5) 0.045(4) -0.009(4) -0.011(3) 0.044(4)
C1D 0.091(4) 0.085(4) 0.036(3) -0.018(3) -0.011(3) 0.076(3)
C2D 0.103(4) 0.082(4) 0.039(4) -0.008(3) -0.007(3) 0.076(3)
C3D 0.101(4) 0.098(4) 0.051(4) -0.023(4) -0.033(4) 0.078(4)
C4D 0.089(4) 0.095(4) 0.059(4) -0.027(4) -0.016(3) 0.081(3)
C5D 0.097(4) 0.091(4) 0.055(4) -0.009(4) 0.003(4) 0.074(3)
C6D 0.093(4) 0.094(4) 0.039(4) -0.007(3) -0.005(3) 0.075(3)
C7D 0.111(6) 0.091(5) 0.059(5) -0.015(4) -0.003(5) 0.069(4)
C1E 0.090(5) 0.068(5) 0.073(5) -0.021(4) -0.048(4) 0.054(4)
C2E 0.069(5) 0.065(5) 0.062(5) -0.034(4) -0.026(4) 0.046(4)
C3E 0.056(4) 0.069(5) 0.057(5) -0.012(4) -0.005(4) 0.051(4)
C4E 0.071(5) 0.081(5) 0.063(5) -0.006(5) -0.004(5) 0.038(5)
C5E 0.083(6) 0.098(6) 0.060(5) -0.014(5) 0.001(5) 0.049(5)
C6E 0.076(5) 0.087(5) 0.045(5) -0.018(4) -0.015(4) 0.058(4)
C7E 0.111(8) 0.091(7) 0.116(8) -0.011(7) -0.041(7) 0.038(7)
C1F 0.051(4) 0.050(4) 0.058(4) 0.018(4) 0.010(4) 0.035(3)
C2F 0.048(4) 0.047(4) 0.054(5) 0.004(4) 0.018(4) 0.027(4)
C3F 0.051(4) 0.037(4) 0.053(5) 0.000(4) 0.015(4) 0.023(4)
C4F 0.059(4) 0.047(4) 0.064(5) -0.006(4) -0.003(4) 0.029(4)
C5F 0.082(6) 0.049(5) 0.052(5) -0.009(4) 0.009(5) 0.029(4)
C6F 0.079(5) 0.049(4) 0.055(5) 0.001(4) 0.008(4) 0.049(4)
C7F 0.048(5) 0.039(5) 0.072(6) 0.002(4) -0.007(5) 0.012(4)
C1G 0.061(4) 0.085(5) 0.073(5) -0.001(4) 0.011(4) 0.045(4)
C2G 0.077(5) 0.084(5) 0.074(5) -0.019(5) -0.010(5) 0.043(4)
C3G 0.071(5) 0.090(5) 0.085(6) -0.005(5) -0.014(5) 0.045(4)
C4G 0.063(5) 0.097(6) 0.108(6) -0.003(5) -0.015(5) 0.040(5)
C5G 0.067(5) 0.102(6) 0.084(6) -0.024(5) -0.024(5) 0.062(5)
C6G 0.080(5) 0.108(6) 0.067(6) 0.005(5) -0.005(5) 0.074(5)
C7G 0.085(6) 0.092(6) 0.102(7) 0.000(6) 0.025(6) 0.035(5)
C1H 0.061(5) 0.072(6) 0.073(6) -0.003(6) -0.007(5) 0.019(5)
C2H 0.068(7) 0.076(8) 0.083(8) 0.008(7) -0.014(7) 0.021(7)
C3H 0.076(8) 0.092(8) 0.094(8) 0.009(7) -0.017(8) 0.027(7)
C4H 0.074(6) 0.093(6) 0.097(6) 0.000(6) -0.018(6) 0.038(5)
C5H 0.063(5) 0.085(5) 0.080(5) -0.004(5) -0.010(5) 0.045(5)
C6H 0.065(7) 0.080(7) 0.079(7) 0.003(7) -0.009(7) 0.034(6)
C7H 0.045(5) 0.070(5) 0.070(6) -0.020(5) 0.002(5) 0.022(5)
C1I 0.045(6) 0.061(6) 0.072(7) 0.008(6) -0.008(6) 0.032(5)
C2I 0.052(8) 0.059(8) 0.072(9) 0.018(8) -0.010(8) 0.028(7)
C3I 0.051(8) 0.064(8) 0.071(9) 0.011(8) 0.009(8) 0.037(7)
C4I 0.057(7) 0.064(7) 0.078(8) 0.014(7) 0.014(7) 0.040(6)
C5I 0.042(7) 0.058(7) 0.077(8) 0.010(7) 0.003(7) 0.037(6)
C6I 0.042(6) 0.057(6) 0.070(6) -0.001(6) -0.001(6) 0.030(5)
C7I 0.057(7) 0.077(7) 0.081(7) 0.002(7) -0.001(7) 0.023(6)
C1J 0.048(5) 0.065(5) 0.077(6) 0.005(5) -0.006(5) 0.031(4)
C2J 0.043(5) 0.061(6) 0.069(6) -0.006(6) -0.001(5) 0.024(5)
C3J 0.045(4) 0.058(4) 0.068(5) -0.015(4) 0.008(4) 0.023(4)
C4J 0.047(4) 0.055(4) 0.071(5) -0.009(4) 0.001(4) 0.027(4)
C5J 0.051(5) 0.056(5) 0.073(5) -0.011(5) 0.001(5) 0.021(4)
C6J 0.050(5) 0.060(5) 0.069(5) -0.007(5) 0.003(5) 0.021(4)
C7J 0.075(8) 0.093(8) 0.090(8) 0.009(8) 0.001(8) 0.012(8)
C1L 0.036(6) 0.050(6) 0.058(6) -0.003(5) -0.003(5) 0.028(5)
C2L 0.046(6) 0.050(6) 0.050(6) -0.004(6) 0.000(6) 0.026(5)
C3L 0.055(4) 0.052(4) 0.060(4) 0.005(4) 0.002(4) 0.031(4)
C4L 0.052(4) 0.056(4) 0.064(5) 0.007(4) 0.003(4) 0.035(4)
C5L 0.052(6) 0.060(6) 0.062(6) 0.004(6) -0.012(5) 0.024(5)
C6L 0.047(7) 0.050(6) 0.059(7) -0.004(6) -0.010(6) 0.018(6)
C7L 0.039(7) 0.048(10) 0.070(7) -0.010(7) 0.010(9) 0.032(6)
C1M 0.055(4) 0.056(4) 0.059(4) 0.005(4) 0.001(4) 0.039(4)
C2M 0.056(5) 0.066(5) 0.053(5) -0.002(4) 0.005(5) 0.038(4)
C3M 0.054(5) 0.070(5) 0.054(5) -0.005(5) 0.008(5) 0.040(4)
C4M 0.051(6) 0.070(6) 0.061(6) -0.004(6) 0.005(5) 0.042(5)
C5M 0.054(5) 0.064(5) 0.063(5) -0.005(5) 0.003(5) 0.042(5)
C6M 0.053(4) 0.056(4) 0.062(5) 0.001(4) 0.002(4) 0.038(4)
C7M 0.057(5) 0.054(5) 0.062(5) 0.008(4) 0.004(5) 0.036(4)
C1N 0.048(4) 0.058(4) 0.068(5) -0.019(4) 0.009(4) 0.015(4)
C2N 0.055(4) 0.058(4) 0.071(4) -0.008(4) 0.005(4) 0.020(3)
C3N 0.053(4) 0.058(4) 0.074(5) -0.004(4) 0.003(4) 0.020(4)
C4N 0.049(4) 0.066(5) 0.078(5) -0.018(5) -0.010(4) 0.013(4)
C5N 0.042(4) 0.060(5) 0.073(5) -0.019(5) -0.003(4) 0.024(4)
C6N 0.049(5) 0.052(5) 0.067(5) -0.006(4) -0.002(4) 0.024(4)
C7N 0.045(4) 0.075(5) 0.070(6) -0.019(5) 0.005(5) 0.021(4)
C1P 0.036(5) 0.075(6) 0.070(6) -0.021(6) -0.011(5) 0.028(5)
C2P 0.039(5) 0.064(6) 0.072(6) -0.015(6) -0.006(5) 0.024(5)
C3P 0.036(5) 0.061(6) 0.073(6) -0.018(6) -0.016(5) 0.020(5)
C4P 0.024(6) 0.057(6) 0.077(7) -0.024(6) -0.019(6) 0.026(5)
C5P 0.032(7) 0.072(8) 0.071(8) -0.026(8) -0.025(7) 0.010(7)
C6P 0.035(7) 0.081(8) 0.062(8) -0.018(8) -0.017(7) 0.018(7)
C7P 0.051(7) 0.070(7) 0.072(7) -0.010(7) -0.020(7) 0.028(6)
C1R 0.055(4) 0.052(4) 0.054(4) 0.004(4) 0.006(4) 0.039(4)
C2R 0.057(5) 0.064(5) 0.053(5) -0.001(4) 0.005(4) 0.041(4)
C3R 0.056(4) 0.063(5) 0.058(5) -0.004(4) 0.006(4) 0.042(4)
C4R 0.054(5) 0.051(5) 0.061(5) 0.001(5) 0.006(4) 0.040(4)
C5R 0.054(4) 0.056(5) 0.062(5) 0.006(4) 0.001(4) 0.034(4)
C6R 0.053(4) 0.050(4) 0.058(4) 0.009(4) 0.002(4) 0.038(4)
C7R 0.059(6) 0.052(6) 0.054(7) 0.006(6) 0.014(6) 0.034(5)
C1S 0.099(5) 0.092(5) 0.038(5) -0.011(4) -0.014(5) 0.073(4)
C2S 0.098(5) 0.094(5) 0.045(5) -0.015(5) -0.029(5) 0.081(4)
C3S 0.090(5) 0.095(5) 0.051(5) -0.028(5) -0.015(5) 0.083(5)
C4S 0.095(6) 0.107(6) 0.054(6) -0.024(5) -0.009(5) 0.063(5)
C5S 0.096(6) 0.104(6) 0.047(5) -0.014(5) -0.012(5) 0.064(5)
C6S 0.094(6) 0.097(6) 0.040(5) -0.009(5) -0.011(5) 0.071(5)
C7S 0.106(6) 0.090(5) 0.046(5) -0.007(5) -0.013(5) 0.071(5)
C1T 0.093(11) 0.102(11) 0.075(11) -0.009(8) 0.003(8) 0.047(8)
C2T 0.026(7) 0.092(10) 0.053(9) -0.016(8) -0.002(6) 0.016(7)
C3T 0.047(8) 0.073(9) 0.054(9) -0.023(7) 0.002(7) 0.020(7)
C4T 0.094(12) 0.106(12) 0.089(12) -0.007(9) -0.015(9) 0.033(8)
C5T 0.045(8) 0.071(9) 0.056(9) 0.003(7) -0.006(7) 0.035(7)
C6T 0.109(12) 0.119(12) 0.099(13) -0.005(9) 0.010(9) 0.061(9)
C7T 0.71(3) 0.70(3) 0.70(3) -0.002(10) 0.002(10) 0.352(18)

loop_
_atom_type_symbol
_atom_type_description
_atom_type_scat_dispersion_real
_atom_type_scat_dispersion_imag
_atom_type_scat_source
C C 0.0033 0.0016 'International Tables Vol C Tables 4.2.6.8 and 6.1.1.4'
H H 0.0000 0.0000 'International Tables Vol C Tables 4.2.6.8 and 6.1.1.4'
N N 0.0061 0.0033 'International Tables Vol C Tables 4.2.6.8 and 6.1.1.4'
O O 0.0106 0.0060 'International Tables Vol C Tables 4.2.6.8 and 6.1.1.4'

loop_
_geom_angle_atom_site_label_1
_geom_angle_atom_site_label_2
_geom_angle_atom_site_label_3
_geom_angle
C10 O2 C3 114.3(5)
C11 O3 C3 115.3(5)
C17 O4 C13 113.1(5)
C17 O5 C14 113.0(5)
O1 N1 C5 118.2(5)
O1 N1 C1 114.0(5)
C5 N1 C1 124.8(5)
O6 N2 C15 116.1(6)
O6 N2 C19 113.7(5)
C15 N2 C19 125.4(5)
N1 C1 C2 110.4(5)
N1 C1 C6 108.4(6)
C2 C1 C6 110.0(6)
N1 C1 C7 107.6(5)
C2 C1 C7 112.6(6)
C6 C1 C7 107.8(6)
C3 C2 C1 117.3(5)
O3 C3 O2 108.0(5)
O3 C3 C2 110.2(5)
O2 C3 C2 104.5(5)
O3 C3 C4 113.4(5)
O2 C3 C4 111.1(5)
C2 C3 C4 109.3(5)
C3 C4 C5 114.2(5)
N1 C5 C9 111.4(6)
N1 C5 C4 111.6(5)
C9 C5 C4 112.1(6)
N1 C5 C8 106.4(6)
C9 C5 C8 107.6(6)
C4 C5 C8 107.3(6)
O2 C10 C12 109.0(5)
O3 C11 C12 110.1(5)
C13 C12 C14 107.6(6)
C13 C12 C10 109.9(6)
C14 C12 C10 109.2(4)
C13 C12 C11 110.7(4)
C14 C12 C11 110.6(6)
C10 C12 C11 108.9(6)
O4 C13 C12 110.5(5)
O5 C14 C12 112.2(5)
C20 C15 N2 111.1(6)
C20 C15 C21 111.4(7)
N2 C15 C21 105.4(6)
C20 C15 C16 112.1(7)
N2 C15 C16 109.9(6)
C21 C15 C16 106.6(6)
C17 C16 C15 116.9(6)
O5 C17 O4 111.0(5)
O5 C17 C16 105.1(5)
O4 C17 C16 107.4(6)
O5 C17 C18 108.9(6)
O4 C17 C18 114.7(6)
C16 C17 C18 109.3(6)
C19 C18 C17 115.3(6)
C22 C19 N2 108.6(6)
C22 C19 C18 108.2(6)
N2 C19 C18 108.5(6)
C22 C19 C23 109.2(6)
N2 C19 C23 108.6(6)
C18 C19 C23 113.6(6)
C10A O2A C3A 114.6(4)
C11A O3A C3A 114.3(4)
C17A O4A C13A 112.9(5)
C14A O5A C17A 112.8(5)
O1A N1A C5A 117.8(4)
O1A N1A C1A 116.3(5)
C5A N1A C1A 123.1(4)
O6A N2A C19A 116.1(5)
O6A N2A C15A 114.0(5)
C19A N2A C15A 125.2(5)
N1A C1A C2A 112.2(5)
N1A C1A C6A 106.6(5)
C2A C1A C6A 109.8(5)
N1A C1A C7A 107.1(5)
C2A C1A C7A 113.2(5)
C6A C1A C7A 107.6(5)
C3A C2A C1A 116.1(5)
O2A C3A O3A 109.0(4)
O2A C3A C2A 110.5(4)
O3A C3A C2A 104.0(5)
O2A C3A C4A 113.7(5)
O3A C3A C4A 110.5(4)
C2A C3A C4A 108.8(5)
C3A C4A C5A 114.2(4)
N1A C5A C8A 110.6(5)
N1A C5A C9A 105.8(5)
C8A C5A C9A 109.9(5)
N1A C5A C4A 110.8(5)
C8A C5A C4A 111.8(5)
C9A C5A C4A 107.7(5)
O2A C10A C12A 110.3(5)
O3A C11A C12A 110.3(5)
C14A C12A C13A 108.0(5)
C14A C12A C11A 109.1(6)
C13A C12A C11A 110.4(5)
C14A C12A C10A 110.1(5)
C13A C12A C10A 110.2(5)
C11A C12A C10A 109.0(4)
O4A C13A C12A 110.8(5)
O5A C14A C12A 113.5(5)
N2A C15A C20A 108.6(5)
N2A C15A C16A 109.2(5)
C20A C15A C16A 108.7(5)
N2A C15A C21A 108.7(5)
C20A C15A C21A 108.7(5)
C16A C15A C21A 112.9(5)
C15A C16A C17A 114.9(5)
O4A C17A O5A 112.2(5)
O4A C17A C18A 108.1(5)
O5A C17A C18A 104.6(5)
O4A C17A C16A 113.9(5)
O5A C17A C16A 108.7(5)
C18A C17A C16A 108.9(5)
C17A C18A C19A 116.7(5)
N2A C19A C23A 110.5(6)
N2A C19A C22A 105.4(5)
C23A C19A C22A 110.8(6)
N2A C19A C18A 109.3(6)
C23A C19A C18A 113.0(5)
C22A C19A C18A 107.6(6)
C3B O2B C10B 112.1(5)
C3B O3B C11B 112.7(5)
C13B O4B C17B 114.0(5)
C17B O5B C14B 114.9(5)
O1B N1B C1B 115.1(5)
O1B N1B C5B 114.6(5)
C1B N1B C5B 125.3(6)
O6B N2B C19B 116.3(6)
O6B N2B C15B 117.4(6)
C19B N2B C15B 123.5(6)
C6B C1B N1B 110.0(6)
C6B C1B C2B 108.3(6)
N1B C1B C2B 109.3(6)
C6B C1B C7B 107.2(6)
N1B C1B C7B 108.8(6)
C2B C1B C7B 113.2(6)
C1B C2B C3B 115.7(6)
O3B C3B O2B 111.4(5)
O3B C3B C4B 105.8(5)
O2B C3B C4B 106.3(6)
O3B C3B C2B 109.6(6)
O2B C3B C2B 113.9(5)
C4B C3B C2B 109.5(6)
C3B C4B C5B 116.6(5)
C8B C5B N1B 112.2(6)
C8B C5B C9B 111.1(7)
N1B C5B C9B 106.3(7)
C8B C5B C4B 112.9(7)
N1B C5B C4B 107.8(6)
C9B C5B C4B 106.2(6)
O2B C10B C12B 111.5(5)
O3B C11B C12B 112.5(5)
C10B C12B C11B 108.0(6)
C10B C12B C13B 110.9(6)
C11B C12B C13B 107.9(4)
C10B C12B C14B 110.5(4)
C11B C12B C14B 110.7(6)
C13B C12B C14B 108.8(6)
O4B C13B C12B 109.6(5)
O5B C14B C12B 110.1(5)
N2B C15B C21B 110.2(6)
N2B C15B C20B 106.5(6)
C21B C15B C20B 108.9(6)
N2B C15B C16B 111.4(5)
C21B C15B C16B 112.6(6)
C20B C15B C16B 107.0(6)
C17B C16B C15B 113.9(6)
O5B C17B O4B 107.3(6)
O5B C17B C16B 114.5(6)
O4B C17B C16B 110.9(6)
O5B C17B C18B 109.8(6)
O4B C17B C18B 104.4(6)
C16B C17B C18B 109.4(6)
C19B C18B C17B 116.4(6)
N2B C19B C18B 112.3(6)
N2B C19B C23B 109.0(7)
C18B C19B C23B 109.2(6)
N2B C19B C22B 107.0(6)
C18B C19B C22B 112.1(7)
C23B C19B C22B 107.1(7)
C3C O2C C10C 114.1(5)
C11C O3C C3C 112.8(4)
C17C O4C C13C 111.2(5)
C17C O5C C14C 112.5(5)
O1C N1C C5C 118.5(5)
O1C N1C C1C 113.6(5)
C5C N1C C1C 125.5(5)
O6C N2C C19C 115.3(5)
O6C N2C C15C 115.0(5)
C19C N2C C15C 126.0(5)
N1C C1C C6C 109.2(6)
N1C C1C C2C 110.6(5)
C6C C1C C2C 108.9(5)
N1C C1C C7C 107.3(6)
C6C C1C C7C 109.4(6)
C2C C1C C7C 111.3(6)
C3C C2C C1C 116.7(5)
O2C C3C O3C 109.3(5)
O2C C3C C4C 114.2(5)
O3C C3C C4C 112.2(5)
O2C C3C C2C 108.1(5)
O3C C3C C2C 103.4(5)
C4C C3C C2C 108.9(5)
C3C C4C C5C 116.3(5)
N1C C5C C8C 110.2(6)
N1C C5C C4C 110.3(5)
C8C C5C C4C 112.4(6)
N1C C5C C9C 106.1(6)
C8C C5C C9C 109.5(6)
C4C C5C C9C 108.0(6)
O2C C10C C12C 110.4(5)
O3C C11C C12C 110.7(5)
C14C C12C C13C 108.3(5)
C14C C12C C11C 109.2(6)
C13C C12C C11C 110.3(5)
C14C C12C C10C 111.5(5)
C13C C12C C10C 110.1(7)
C11C C12C C10C 107.5(5)
O4C C13C C12C 111.4(5)
O5C C14C C12C 111.9(5)
N2C C15C C21C 109.0(6)
N2C C15C C16C 106.9(5)
C21C C15C C16C 108.8(6)
N2C C15C C20C 108.6(5)
C21C C15C C20C 109.2(6)
C16C C15C C20C 114.1(6)
C17C C16C C15C 117.0(5)
O5C C17C O4C 112.1(5)
O5C C17C C16C 109.6(5)
O4C C17C C16C 115.6(5)
O5C C17C C18C 104.9(5)
O4C C17C C18C 105.3(5)
C16C C17C C18C 108.6(5)
C17C C18C C19C 116.5(5)
N2C C19C C23C 110.3(6)
N2C C19C C22C 106.7(6)
C23C C19C C22C 111.9(6)
N2C C19C C18C 110.1(5)
C23C C19C C18C 111.4(6)
C22C C19C C18C 106.2(5)
C2D C1D C6D 120.0
C2D C1D C7D 120.5(5)
C6D C1D C7D 119.5(5)
C1D C2D C3D 120.0
C4D C3D C2D 120.0
C5D C4D C3D 120.0
C4D C5D C6D 120.0
C5D C6D C1D 120.0
C7E C1E C2E 121.9(6)
C7E C1E C6E 117.6(6)
C2E C1E C6E 120.0
C3E C2E C1E 120.0
C2E C3E C4E 120.0
C5E C4E C3E 120.0
C4E C5E C6E 120.0
C5E C6E C1E 120.0
C2F C1F C6F 120.0
C2F C1F C7F 121.7(5)
C6F C1F C7F 118.1(5)
C1F C2F C3F 120.0
C4F C3F C2F 120.0
C3F C4F C5F 120.0
C6F C5F C4F 120.0
C5F C6F C1F 120.0
C2G C1G C6G 120.0
C2G C1G C7G 119.1(6)
C6G C1G C7G 120.8(6)
C1G C2G C3G 120.0
C4G C3G C2G 120.0
C3G C4G C5G 120.0
C6G C5G C4G 120.0
C5G C6G C1G 120.0
C2H C1H C6H 120.0
C2H C1H C7H 120.6(7)
C6H C1H C7H 119.4(7)
C1H C2H C3H 120.0
C4H C3H C2H 120.0
C5H C4H C3H 120.0
C4H C5H C6H 120.0
C5H C6H C1H 120.0
C2I C1I C6I 120.0
C2I C1I C7I 119.5(7)
C6I C1I C7I 120.4(7)
C1I C2I C3I 120.0
C4I C3I C2I 120.0
C3I C4I C5I 120.0
C6I C5I C4I 120.0
C5I C6I C1I 120.0
C2J C1J C6J 120.0
C2J C1J C7J 120.0(7)
C6J C1J C7J 119.6(7)
C1J C2J C3J 120.0
C4J C3J C2J 120.0
C3J C4J C5J 120.0
C4J C5J C6J 120.0
C5J C6J C1J 120.0
C2L C1L C6L 120.0
C2L C1L C7L 120.2(7)
C6L C1L C7L 119.8(7)
C3L C2L C1L 120.0
C2L C3L C4L 120.0
C3L C4L C5L 120.0
C4L C5L C6L 120.0
C5L C6L C1L 120.0
C2M C1M C6M 120.0
C2M C1M C7M 119.0(7)
C6M C1M C7M 121.0(7)
C1M C2M C3M 120.0
C4M C3M C2M 120.0
C5M C4M C3M 120.0
C4M C5M C6M 120.0
C5M C6M C1M 120.0
C2N C1N C6N 120.0
C2N C1N C7N 121.6(7)
C6N C1N C7N 118.3(7)
C3N C2N C1N 120.0
C2N C3N C4N 120.0
C5N C4N C3N 120.0
C4N C5N C6N 120.0
C5N C6N C1N 120.0
C2P C1P C6P 120.0
C2P C1P C7P 119.3(7)
C6P C1P C7P 120.6(7)
C1P C2P C3P 120.0
C4P C3P C2P 120.0
C3P C4P C5P 120.0
C6P C5P C4P 120.0
C5P C6P C1P 120.0
C2R C1R C6R 120.0
C2R C1R C7R 119.8(7)
C6R C1R C7R 120.1(7)
C1R C2R C3R 120.0
C2R C3R C4R 120.0
C5R C4R C3R 120.0
C6R C5R C4R 120.0
C5R C6R C1R 120.0
C2S C1S C6S 120.0
C2S C1S C7S 120.9(8)
C6S C1S C7S 119.0(8)
C1S C2S C3S 120.0
C4S C3S C2S 120.0
C3S C4S C5S 120.0
C6S C5S C4S 120.0
C5S C6S C1S 120.0
C2T C1T C6T 120.0
C2T C1T C7T 119.9(8)
C6T C1T C7T 119.8(8)
C1T C2T C3T 120.0
C4T C3T C2T 120.0
C3T C4T C5T 120.0
C4T C5T C6T 120.0
C5T C6T C1T 120.0

loop_
_geom_bond_atom_site_label_1
_geom_bond_atom_site_label_2
_geom_bond_distance
O1 N1 1.280(7)
O2 C10 1.450(8)
O2 C3 1.451(8)
O3 C11 1.418(7)
O3 C3 1.429(8)
O4 C17 1.410(8)
O4 C13 1.447(7)
O5 C17 1.404(8)
O5 C14 1.432(8)
O6 N2 1.281(7)
N1 C5 1.447(9)
N1 C1 1.508(8)
N2 C15 1.496(9)
N2 C19 1.522(8)
C1 C2 1.514(9)
C1 C6 1.517(10)
C1 C7 1.548(10)
C2 C3 1.512(9)
C3 C4 1.517(8)
C4 C5 1.525(8)
C5 C9 1.502(10)
C5 C8 1.548(9)
C10 C12 1.536(9)
C11 C12 1.537(9)
C12 C13 1.510(9)
C12 C14 1.511(10)
C15 C20 1.478(11)
C15 C21 1.545(10)
C15 C16 1.553(10)
C16 C17 1.509(10)
C17 C18 1.545(10)
C18 C19 1.541(9)
C19 C22 1.499(10)
C19 C23 1.564(9)
O1A N1A 1.287(6)
O2A C10A 1.419(7)
O2A C3A 1.420(7)
O3A C11A 1.423(7)
O3A C3A 1.452(7)
O4A C17A 1.413(7)
O4A C13A 1.458(7)
O5A C14A 1.418(8)
O5A C17A 1.424(8)
O6A N2A 1.303(7)
N1A C5A 1.465(8)
N1A C1A 1.494(7)
N2A C19A 1.496(8)
N2A C15A 1.504(8)
C1A C2A 1.508(8)
C1A C6A 1.543(8)
C1A C7A 1.569(7)
C2A C3A 1.502(8)
C3A C4A 1.528(7)
C4A C5A 1.546(8)
C5A C8A 1.492(9)
C5A C9A 1.541(7)
C10A C12A 1.548(8)
C11A C12A 1.543(8)
C12A C14A 1.507(9)
C12A C13A 1.522(8)
C15A C20A 1.512(8)
C15A C16A 1.521(9)
C15A C21A 1.555(9)
C16A C17A 1.567(7)
C17A C18A 1.469(10)
C18A C19A 1.557(10)
C19A C23A 1.516(9)
C19A C22A 1.544(9)
O1B N1B 1.291(7)
O2B C3B 1.421(8)
O2B C10B 1.458(8)
O3B C3B 1.410(8)
O3B C11B 1.433(8)
O4B C13B 1.432(8)
O4B C17B 1.459(8)
O5B C17B 1.415(8)
O5B C14B 1.417(7)
O6B N2B 1.256(7)
N1B C1B 1.498(9)
N1B C5B 1.515(9)
N2B C19B 1.475(10)
N2B C15B 1.478(9)
C1B C6B 1.487(11)
C1B C2B 1.516(9)
C1B C7B 1.574(10)
C2B C3B 1.545(10)
C3B C4B 1.507(9)
C4B C5B 1.562(9)
C5B C8B 1.502(12)
C5B C9B 1.523(11)
C10B C12B 1.507(9)
C11B C12B 1.517(10)
C12B C13B 1.522(9)
C12B C14B 1.538(9)
C15B C21B 1.498(10)
C15B C20B 1.530(11)
C15B C16B 1.545(9)
C16B C17B 1.498(10)
C17B C18B 1.526(10)
C18B C19B 1.507(10)
C19B C23B 1.535(10)
C19B C22B 1.555(11)
O1C N1C 1.289(7)
O2C C3C 1.421(8)
O2C C10C 1.437(8)
O3C C11C 1.443(6)
O3C C3C 1.446(7)
O4C C17C 1.410(7)
O4C C13C 1.477(8)
O5C C17C 1.406(8)
O5C C14C 1.448(6)
O6C N2C 1.301(7)
N1C C5C 1.458(8)
N1C C1C 1.500(9)
N2C C19C 1.503(9)
N2C C15C 1.506(8)
C1C C6C 1.516(10)
C1C C2C 1.533(8)
C1C C7C 1.555(10)
C2C C3C 1.531(8)
C3C C4C 1.477(9)
C4C C5C 1.532(8)
C5C C8C 1.486(11)
C5C C9C 1.555(10)
C10C C12C 1.555(9)
C11C C12C 1.542(8)
C12C C14C 1.501(9)
C12C C13C 1.522(9)
C15C C21C 1.513(10)
C15C C16C 1.535(9)
C15C C20C 1.569(9)
C16C C17C 1.522(9)
C17C C18C 1.525(8)
C18C C19C 1.555(8)
C19C C23C 1.519(9)
C19C C22C 1.539(10)
C1D C2D 1.3900
C1D C6D 1.3900
C1D C7D 1.508(11)
C2D C3D 1.3900
C3D C4D 1.3900
C4D C5D 1.3900
C5D C6D 1.3900
C1E C7E 1.362(12)
C1E C2E 1.3900
C1E C6E 1.3900
C2E C3E 1.3900
C3E C4E 1.3900
C4E C5E 1.3900
C5E C6E 1.3900
C1F C2F 1.3900
C1F C6F 1.3900
C1F C7F 1.487(10)
C2F C3F 1.3900
C3F C4F 1.3900
C4F C5F 1.3900
C5F C6F 1.3900
C1G C2G 1.3900
C1G C6G 1.3900
C1G C7G 1.512(12)
C2G C3G 1.3900
C3G C4G 1.3900
C4G C5G 1.3900
C5G C6G 1.3900
C1H C2H 1.3900
C1H C6H 1.3900
C1H C7H 1.484(17)
C2H C3H 1.3900
C3H C4H 1.3900
C4H C5H 1.3900
C5H C6H 1.3900
C1I C2I 1.3900
C1I C6I 1.3900
C1I C7I 1.577(18)
C2I C3I 1.3900
C3I C4I 1.3900
C4I C5I 1.3900
C5I C6I 1.3900
C1J C2J 1.3900
C1J C6J 1.3900
C1J C7J 1.547(18)
C2J C3J 1.3900
C3J C4J 1.3900
C4J C5J 1.3900
C5J C6J 1.3900
C1L C2L 1.3900
C1L C6L 1.3900
C1L C7L 1.569(15)
C2L C3L 1.3900
C3L C4L 1.3900
C4L C5L 1.3900
C5L C6L 1.3900
C1M C2M 1.3900
C1M C6M 1.3900
C1M C7M 1.518(15)
C2M C3M 1.3900
C3M C4M 1.3900
C4M C5M 1.3900
C5M C6M 1.3900
C1N C2N 1.3900
C1N C6N 1.3900
C1N C7N 1.506(14)
C2N C3N 1.3900
C3N C4N 1.3900
C4N C5N 1.3900
C5N C6N 1.3900
C1P C2P 1.3900
C1P C6P 1.3900
C1P C7P 1.532(17)
C2P C3P 1.3900
C3P C4P 1.3900
C4P C5P 1.3900
C5P C6P 1.3900
C1R C2R 1.3900
C1R C6R 1.3900
C1R C7R 1.509(15)
C2R C3R 1.3900
C3R C4R 1.3900
C4R C5R 1.3900
C5R C6R 1.3900
C1S C2S 1.3900
C1S C6S 1.3900
C1S C7S 1.472(18)
C2S C3S 1.3900
C3S C4S 1.3900
C4S C5S 1.3900
C5S C6S 1.3900
C1T C2T 1.3900
C1T C6T 1.3900
C1T C7T 1.51(2)
C2T C3T 1.3900
C3T C4T 1.3900
C4T C5T 1.3900
C5T C6T 1.3900
